data_7708375
loop_
_publ_author_name
'Shephard, Angus'
'Ali, Safaa'
'Wang, Jun'
'Guo, Zhifang'
'Davies, Murray S.'
'Deacon, Glen B.'
'Junk, Peter Courtney'

_publ_section_title
;
 New lanthanoid biphenolate complexes, their further reactivity with
 trimethylaluminium and catalytic activity for the polymerisation of
 rac-lactide
;
_journal_name_full 'Dalton Transactions'
_journal_paper_doi 10.1039/D1DT02513A
_journal_year 2021
_chemical_formula_moiety 'C81 H114 Dy2 O9, 2(C7 H8)'
_chemical_formula_sum 'C95 H130 Dy2 O9'
_chemical_formula_weight 1740.98
_space_group_crystal_system triclinic
_space_group_IT_number 2
_space_group_name_Hall '-P 1'
_space_group_name_H-M_alt 'P -1'
_atom_sites_solution_hydrogens geom
_atom_sites_solution_primary dual
_audit_creation_date 2021-08-25
_audit_creation_method
;
Olex2 1.3
(compiled 2020.11.12 svn.r5f609507 for OlexSys, GUI svn.r6272)
;
_audit_update_record
;
2021-09-16 deposited with the CCDC.	2021-09-21 downloaded from the CCDC.
;
_cell_angle_alpha 70.76(3)
_cell_angle_beta 76.21(3)
_cell_angle_gamma 68.48(3)
_cell_formula_units_Z 2
_cell_length_a 13.158(3)
_cell_length_b 16.671(3)
_cell_length_c 22.238(4)
_cell_measurement_reflns_used 14593
_cell_measurement_temperature 100(2)
_cell_measurement_theta_max 26
_cell_measurement_theta_min 2
_cell_volume 4246.0(18)
_computing_cell_refinement 'XDS (Kabsch, 1993)'
_computing_data_collection 'BluIce (McPhillips, 2002)'
_computing_data_reduction 'XDS (Kabsch, 1993)'
_computing_molecular_graphics 'Olex2 1.3 (Dolomanov et al., 2009)'
_computing_publication_material 'Olex2 1.3 (Dolomanov et al., 2009)'
_computing_structure_refinement 'SHELXL-2014 (Sheldrick, 2014)'
_computing_structure_solution 'ShelXT (Sheldrick, 2015)'
_diffrn_ambient_temperature 100(2)
_diffrn_measured_fraction_theta_full 0.921
_diffrn_measured_fraction_theta_max 0.906
_diffrn_measurement_device_type 'ADSC Quantum 210r'
_diffrn_measurement_method 'Phi Scan'
_diffrn_radiation_monochromator 'Silicon Double Crystal'
_diffrn_radiation_type Synchrotron
_diffrn_radiation_wavelength 0.71073
_diffrn_reflns_av_R_equivalents 0.0301
_diffrn_reflns_av_unetI/netI 0.0263
_diffrn_reflns_Laue_measured_fraction_full 0.921
_diffrn_reflns_Laue_measured_fraction_max 0.906
_diffrn_reflns_limit_h_max 15
_diffrn_reflns_limit_h_min -15
_diffrn_reflns_limit_k_max 19
_diffrn_reflns_limit_k_min -19
_diffrn_reflns_limit_l_max 26
_diffrn_reflns_limit_l_min -26
_diffrn_reflns_number 51459
_diffrn_reflns_point_group_measured_fraction_full 0.921
_diffrn_reflns_point_group_measured_fraction_max 0.906
_diffrn_reflns_theta_full 25.242
_diffrn_reflns_theta_max 25.680
_diffrn_reflns_theta_min 1.363
_diffrn_source 'MX1 Beamline Australian Synchrotron'
_exptl_absorpt_coefficient_mu 1.802
_exptl_absorpt_correction_T_max 0.8911
_exptl_absorpt_correction_T_min 0.6572
_exptl_absorpt_correction_type multi-scan
_exptl_absorpt_process_details 'XDS(Kabsch, 1993)'
_exptl_crystal_colour orange
_exptl_crystal_colour_primary orange
_exptl_crystal_density_diffrn 1.362
_exptl_crystal_density_method 'not measured'
_exptl_crystal_description block
_exptl_crystal_F_000 1808
_exptl_crystal_size_max 0.2
_exptl_crystal_size_mid 0.15
_exptl_crystal_size_min 0.12
_refine_diff_density_max 1.590
_refine_diff_density_min -0.875
_refine_diff_density_rms 0.087
_refine_ls_extinction_method none
_refine_ls_goodness_of_fit_ref 1.049
_refine_ls_hydrogen_treatment constr
_refine_ls_matrix_type full
_refine_ls_number_parameters 1040
_refine_ls_number_reflns 14588
_refine_ls_number_restraints 155
_refine_ls_restrained_S_all 1.046
_refine_ls_R_factor_all 0.0464
_refine_ls_R_factor_gt 0.0379
_refine_ls_shift/su_max 0.001
_refine_ls_shift/su_mean 0.000
_refine_ls_structure_factor_coef Fsqd
_refine_ls_weighting_details 'w=1/[\s^2^(Fo^2^)+(0.0639P)^2^+2.6656P] where P=(Fo^2^+2Fc^2^)/3'
_refine_ls_weighting_scheme calc
_refine_ls_wR_factor_gt 0.0972
_refine_ls_wR_factor_ref 0.1026
_reflns_Friedel_coverage 0.000
_reflns_number_gt 12252
_reflns_number_total 14588
_reflns_threshold_expression 'I > 2\s(I)'
_cod_data_source_file d1dt02513a2.cif
_cod_data_source_block complex9
_cod_depositor_comments
;
The following automatic conversions were performed:

data item '_exptl_absorpt_correction_type' value 'Multi-Scan' was
changed to 'multi-scan' in accordance with the
/home/data/users/saulius/crontab/automatic-downloads/rss-feeds/RSC/lib/dictionaries/cif_core.dic
dictionary named 'cif_core.dic' version 2.4.2 last updated on
2011-04-26.

Automatic conversion script
Id: cif_fix_values 7556 2019-12-06 15:28:31Z antanas 
;
_cod_original_cell_volume 4246.1(19)
_cod_database_code 7708375
_shelx_shelxl_version_number 2018/3
_shelx_space_group_comment
;
The symmetry employed for this shelxl refinement is uniquely defined
by the following loop, which should always be used as a source of
symmetry information in preference to the above space-group names.
They are only intended as comments.
;
_shelx_estimated_absorpt_t_max 0.813
_shelx_estimated_absorpt_t_min 0.714
_olex2_refinement_description
;
1. Others
 Fixed Sof: C89(0.5) C90(0.5) H90(0.5) C91(0.5) H91(0.5) C92(0.5) H92(0.5)
 C93(0.5) H93(0.5) C94(0.5) H94(0.5) C95(0.5) H95A(0.5) H95B(0.5) H95C(0.5)
 C95A(0.5) H95D(0.5) H95E(0.5) H95F(0.5) C89A(0.5) C90A(0.5) H90A(0.5)
 C91A(0.5) H91A(0.5) C92A(0.5) H92A(0.5) C93A(0.5) H93A(0.5) C94A(0.5) H94A(0.5)
 Fixed Uiso: H1A(0.118) H1B(0.118) H1C(0.118) H2A(0.085) H2B(0.085) H2C(0.085)
 H3A(0.088) H3B(0.088) H3C(0.088) H6(0.057) H8A(0.085) H8B(0.085) H8C(0.085)
 H9(0.051) H12A(0.047) H12B(0.047) H14(0.049) H16A(0.078) H16B(0.078)
 H16C(0.078) H17(0.049) H21A(0.075) H21B(0.075) H21C(0.075) H22A(0.072)
 H22B(0.072) H22C(0.072) H23A(0.071) H23B(0.071) H23C(0.071) H24A(0.069)
 H24B(0.069) H24C(0.069) H25A(0.076) H25B(0.076) H25C(0.076) H26A(0.067)
 H26B(0.067) H26C(0.067) H29(0.049) H31A(0.071) H31B(0.071) H31C(0.071)
 H32(0.047) H35A(0.044) H35B(0.044) H37(0.047) H39A(0.074) H39B(0.074)
 H39C(0.074) H40(0.049) H44A(0.126) H44B(0.126) H44C(0.126) H45A(0.09)
 H45B(0.09) H45C(0.09) H46A(0.117) H46B(0.117) H46C(0.117) H47A(0.065)
 H47B(0.065) H47C(0.065) H48A(0.08) H48B(0.08) H48C(0.08) H50A(0.071)
 H50B(0.071) H50C(0.071) H52(0.056) H54A(0.099) H54B(0.099) H54C(0.099)
 H55(0.056) H58A(0.047) H58B(0.047) H60(0.053) H62A(0.084) H62B(0.084)
 H62C(0.084) H63(0.053) H67A(0.077) H67B(0.077) H67C(0.077) H68A(0.078)
 H68B(0.078) H68C(0.078) H69A(0.073) H69B(0.073) H69C(0.073) H70A(0.067)
 H70B(0.067) H70C(0.067) H70D(0.067) H71A(0.095) H71B(0.095) H71C(0.072)
 H71D(0.072) H72A(0.221) H72B(0.221) H72C(0.084) H72D(0.084) H73A(0.063)
 H73B(0.063) H73C(0.063) H73D(0.063) H74A(0.059) H74B(0.059) H75A(0.078)
 H75B(0.078) H76A(0.073) H76B(0.073) H77A(0.053) H77B(0.053) H78A(0.057)
 H78B(0.057) H79A(0.063) H79B(0.063) H80A(0.057) H80B(0.057) H81A(0.057)
 H81B(0.057) H82(0.077) H83(0.071) H84(0.083) H85(0.084) H86(0.081) H88A(0.157)
 H88B(0.157) H88C(0.157) H90(0.111) H91(0.095) H92(0.098) H93(0.065) H94(0.082)
 H95A(0.219) H95B(0.219) H95C(0.219) H95D(0.119) H95E(0.119) H95F(0.119)
 H90A(0.146) H91A(0.127) H92A(0.098) H93A(0.103) H94A(0.1)
 Fixed X: H1A(-0.185575) H1B(-0.21286) H1C(-0.137662) H2A(0.050996)
 H2B(0.09751) H2C(-0.000524) H3A(-0.069036) H3B(0.05498) H3C(0.004897) H6(-
 0.235803) H8A(-0.321434) H8B(-0.353303) H8C(-0.371933) H9(-0.143404)
 H12A(0.115057) H12B(0.030254) H14(0.0081) H16A(0.10765) H16B(0.112043)
 H16C(0.00827) H17(0.302166) H21A(0.472366) H21B(0.574381) H21C(0.466313)
 H22A(0.460087) H22B(0.565489) H22C(0.454615) H23A(0.469954) H23B(0.571274)
 H23C(0.460861) H24A(0.546302) H24B(0.489213) H24C(0.584043) H25A(0.775745)
 H25B(0.809645) H25C(0.737417) H26A(0.600122) H26B(0.67014) H26C(0.543421)
 H29(0.82159) H31A(0.926182) H31B(0.903101) H31C(0.955805) H32(0.719717)
 H35A(0.458595) H35B(0.543737) H37(0.580483) H39A(0.569121) H39B(0.467174)
 H39C(0.558763) H40(0.303604) H44A(0.160415) H44B(0.055615) H44C(0.175576)
 H45A(0.148774) H45B(0.029916) H45C(0.120097) H46A(0.093828) H46B(0.002122)
 H46C(0.096994) H47A(-0.137215) H47B(-0.034683) H47C(-0.156107) H48A(-0.250953)
 H48B(-0.194421) H48C(-0.232809) H50A(0.02363) H50B(-0.034009) H50C(-0.100646)
 H52(-0.111227) H54A(-0.018787) H54B(0.042819) H54C(-0.081808) H55(0.183425)
 H58A(0.303968) H58B(0.293567) H60(0.379159) H62A(0.469856) H62B(0.559552)
 H62C(0.592464) H63(0.611394) H67A(0.649956) H67B(0.720938) H67C(0.737421)
 H68A(0.696959) H68B(0.697997) H68C(0.595711) H69A(0.463115) H69B(0.562082)
 H69C(0.47979) H70A(0.281574) H70B(0.403215) H70C(0.357849) H70D(0.394867)
 H71A(0.338422) H71B(0.414182) H71C(0.200977) H71D(0.290117) H72A(0.270027)
 H72B(0.18662) H72C(0.240589) H72D(0.124024) H73A(0.212113) H73B(0.132118)
 H73C(0.241462) H73D(0.135941) H74A(0.137999) H74B(0.261793) H75A(0.211337)
 H75B(0.32934) H76A(0.248578) H76B(0.128193) H77A(0.302746) H77B(0.172617)
 H78A(0.315451) H78B(0.189383) H79A(0.266617) H79B(0.196879) H80A(0.362563)
 H80B(0.433354) H81A(0.350661) H81B(0.45153) H82(0.150268) H83(0.331895)
 H84(0.389927) H85(0.261852) H86(0.080966) H88A(-0.058461) H88B(-0.055735)
 H88C(-0.014986) H90(0.826956) H91(0.649169) H92(0.531535) H93(0.591687)
 H94(0.769474) H95A(0.973802) H95B(0.961682) H95C(0.920084) H95D(0.68038)
 H95E(0.593405) H95F(0.714976) H90A(0.855895) H91A(0.92608) H92A(0.819525)
 H93A(0.642784) H94A(0.572597)
 Fixed Y: H1A(1.278085) H1B(1.23958) H1C(1.303908) H2A(1.250578) H2B(1.152654)
 H2C(1.227904) H3A(1.129396) H3B(1.093316) H3C(1.194687) H6(1.161189)
 H8A(1.050099) H8B(1.007077) H8C(1.112386) H9(0.908449) H12A(0.840599)
 H12B(0.807918) H14(0.886724) H16A(0.930095) H16B(0.827674) H16C(0.899038)
 H17(0.825828) H21A(0.83025) H21B(0.747466) H21C(0.730471) H22A(0.64374)
 H22B(0.665218) H22C(0.687808) H23A(0.843459) H23B(0.822839) H23C(0.903492)
 H24A(1.124601) H24B(1.052149) H24C(1.069339) H25A(1.024003) H25B(0.974602)
 H25C(1.078071) H26A(1.047925) H26B(0.943954) H26C(0.973988) H29(0.878791)
 H31A(0.751863) H31B(0.659073) H31C(0.703175) H32(0.668774) H35A(0.752747)
 H35B(0.666828) H37(0.694396) H39A(0.738492) H39B(0.712813) H39C(0.641099)
 H40(0.79416) H44A(0.9778) H44B(0.996946) H44C(0.98169) H45A(0.86952)
 H45B(0.881496) H45C(0.784384) H46A(0.773151) H46B(0.868762) H46C(0.855489)
 H47A(0.789327) H47B(0.784826) H47C(0.809532) H48A(0.698158) H48B(0.597513)
 H48C(0.677197) H50A(0.661168) H50B(0.584432) H50C(0.683344) H52(0.55738)
 H54A(0.400125) H54B(0.429901) H54C(0.486443) H55(0.482248) H58A(0.577265)
 H58B(0.63048) H60(0.412083) H62A(0.250791) H62B(0.205909) H62C(0.256201)
 H63(0.302249) H67A(0.300864) H67B(0.354342) H67C(0.333721) H68A(0.496064)
 H68B(0.507425) H68C(0.567538) H69A(0.519445) H69B(0.460456) H69C(0.415322)
 H70A(1.168587) H70B(1.096784) H70C(1.124222) H70D(1.093332) H71A(1.18647)
 H71B(1.083215) H71C(1.229931) H71D(1.234856) H72A(1.063083) H72B(1.155007)
 H72C(1.138222) H72D(1.177788) H73A(0.990115) H73B(1.082316) H73C(1.004273)
 H73D(1.046237) H74A(0.658891) H74B(0.660639) H75A(0.530051) H75B(0.507591)
 H76A(0.419661) H76B(0.493522) H77A(0.491413) H77B(0.535343) H78A(1.160507)
 H78B(1.161428) H79A(1.224528) H79B(1.157942) H80A(1.083105) H80B(1.113008)
 H81A(0.967623) H81B(0.980263) H82(0.401543) H83(0.356634) H84(0.254301)
 H85(0.1968) H86(0.242192) H88A(0.410881) H88B(0.309194) H88C(0.340648)
 H90(0.414421) H91(0.402353) H92(0.445702) H93(0.501119) H94(0.513188)
 H95A(0.435021) H95B(0.465566) H95C(0.538495) H95D(0.442404) H95E(0.532386)
 H95F(0.531225) H90A(0.492898) H91A(0.435024) H92A(0.378911) H93A(0.38067)
 H94A(0.438544)
 Fixed Z: H1A(0.226903) H1B(0.17764) H1C(0.152364) H2A(0.181124) H2B(0.227477)
 H2C(0.255196) H3A(0.12737) H3B(0.143129) H3C(0.102778) H6(0.279123)
 H8A(0.422042) H8B(0.377451) H8C(0.357233) H9(0.389588) H12A(0.303739)
 H12B(0.363091) H14(0.455883) H16A(0.562997) H16B(0.593346) H16C(0.559286)
 H17(0.51291) H21A(0.479156) H21B(0.463569) H21C(0.509618) H22A(0.440363)
 H22B(0.393728) H22C(0.364998) H23A(0.316143) H23B(0.352884) H23C(0.361636)
 H24A(0.135717) H24B(0.141292) H24C(0.08312) H25A(0.102606) H25B(0.173312)
 H25C(0.155968) H26A(0.247066) H26B(0.265315) H26C(0.255824) H29(0.122099)
 H31A(0.061926) H31B(0.100008) H31C(0.133573) H32(0.149169) H35A(0.227511)
 H35B(0.205949) H37(0.080944) H39A(-0.049792) H39B(-0.056404) H39C(-0.012723)
 H40(-0.001787) H44A(0.098377) H44B(0.065052) H44C(0.024002) H45A(-0.009678)
 H45B(0.032519) H45C(0.040924) H46A(0.159857) H46B(0.141154) H46C(0.180454)
 H47A(0.246353) H47B(0.275611) H47C(0.314412) H48A(0.363217) H48B(0.357657)
 H48C(0.295499) H50A(0.377413) H50B(0.405392) H50C(0.412644) H52(0.269404)
 H54A(0.228153) H54B(0.157225) H54C(0.17666) H55(0.163877) H58A(0.139932)
 H58B(0.19023) H60(0.172413) H62A(0.198569) H62B(0.247427) H62C(0.17441)
 H63(0.289939) H67A(0.378886) H67B(0.389007) H67C(0.321327) H68A(0.262301)
 H68B(0.330838) H68C(0.291867) H69A(0.383954) H69B(0.425728) H69C(0.417301)
 H70A(0.238483) H70B(0.236737) H70C(0.216781) H70D(0.286508) H71A(0.320217)
 H71B(0.340003) H71C(0.244697) H71D(0.282097) H72A(0.413303) H72B(0.37677)
 H72C(0.376078) H72D(0.350066) H73A(0.372148) H73B(0.333493) H73C(0.380237)
 H73D(0.341625) H74A(0.47153) H74B(0.465077) H75A(0.547628) H75B(0.503428)
 H76A(0.481636) H76B(0.484059) H77A(0.381049) H77B(0.376773) H78A(0.112765)
 H78B(0.12476) H79A(0.010465) H79B(0.020705) H80A(-0.030142) H80B(0.003548)
 H81A(0.054394) H81B(0.075347) H82(0.318263) H83(0.334324) H84(0.428923)
 H85(0.508474) H86(0.491782) H88A(0.388548) H88B(0.421463) H88C(0.346245) H90(-
 0.044657) H91(-0.020266) H92(0.068476) H93(0.132828) H94(0.108439) H95A(-
 0.016773) H95B(0.046367) H95C(-0.017921) H95D(0.172191) H95E(0.137213)
 H95F(0.138627) H90A(0.060927) H91A(-0.028519) H92A(-0.064566) H93A(-0.011168)
 H94A(0.078279)
;
_olex2_submission_special_instructions 'No special instructions were received'

loop_
_space_group_symop_operation_xyz
'x, y, z'
'-x, -y, -z'

loop_
_atom_site_label
_atom_site_type_symbol
_atom_site_fract_x
_atom_site_fract_y
_atom_site_fract_z
_atom_site_U_iso_or_equiv
_atom_site_adp_type
_atom_site_occupancy
_atom_site_site_symmetry_order
_atom_site_calc_flag
_atom_site_refinement_flags_posn
_atom_site_refinement_flags_adp
_atom_site_refinement_flags_occupancy
_atom_site_disorder_assembly
_atom_site_disorder_group
Dy1 Dy 0.29186(2) 0.93578(2) 0.22581(2) 0.03511(7) Uani 1 1 d . . . . .
Dy2 Dy 0.27524(2) 0.70163(2) 0.28564(2) 0.03464(7) Uani 1 1 d . . . . .
O1 O 0.1148(2) 0.99604(19) 0.24482(13) 0.0409(6) Uani 1 1 d . . . . .
O2 O 0.4686(2) 0.90642(18) 0.19865(13) 0.0374(6) Uani 1 1 d . . . . .
O3 O 0.3008(2) 1.04013(19) 0.12089(14) 0.0432(7) Uani 1 1 d . . . . .
O4 O 0.2827(3) 1.0405(2) 0.28234(15) 0.0472(7) Uani 1 1 d . . . . .
O5 O 0.3019(2) 0.81122(18) 0.31658(12) 0.0356(6) Uani 1 1 d . . . . .
O6 O 0.2768(2) 0.82281(18) 0.19480(12) 0.0363(6) Uani 1 1 d . . . . .
O7 O 0.1420(2) 0.67013(18) 0.27450(13) 0.0384(6) Uani 1 1 d . . . . .
O8 O 0.4059(2) 0.58440(18) 0.27740(13) 0.0386(6) Uani 1 1 d . . . . .
O9 O 0.2391(2) 0.61651(19) 0.39576(13) 0.0426(7) Uani 1 1 d . . . . .
C1 C -0.1567(5) 1.2564(4) 0.1883(3) 0.0789(18) Uani 1 1 d . . . . .
H1A H -0.185575 1.278085 0.226903 0.118 Uiso 1 1 calc R U . . .
H1B H -0.212860 1.239580 0.177640 0.118 Uiso 1 1 calc R U . . .
H1C H -0.137662 1.303908 0.152364 0.118 Uiso 1 1 calc R U . . .
C2 C 0.0313(4) 1.2041(3) 0.2177(3) 0.0569(12) Uani 1 1 d . . . . .
H2A H 0.050996 1.250578 0.181124 0.085 Uiso 1 1 calc R U . . .
H2B H 0.097510 1.152654 0.227477 0.085 Uiso 1 1 calc R U . . .
H2C H -0.000524 1.227904 0.255196 0.085 Uiso 1 1 calc R U . . .
C3 C -0.0118(4) 1.1453(4) 0.1378(2) 0.0585(12) Uani 1 1 d . . . . .
H3A H -0.069036 1.129396 0.127370 0.088 Uiso 1 1 calc R U . . .
H3B H 0.054980 1.093316 0.143129 0.088 Uiso 1 1 calc R U . . .
H3C H 0.004897 1.194687 0.102778 0.088 Uiso 1 1 calc R U . . .
C4 C -0.0531(4) 1.1744(3) 0.2007(2) 0.0549(12) Uani 1 1 d . . . . .
C5 C -0.0750(4) 1.0958(3) 0.2557(2) 0.0462(10) Uani 1 1 d . . . . .
C6 C -0.1802(4) 1.1052(3) 0.2906(2) 0.0479(10) Uani 1 1 d . . . . .
H6 H -0.235803 1.161189 0.279123 0.057 Uiso 1 1 calc R U . . .
C7 C -0.2091(3) 1.0381(3) 0.3408(2) 0.0448(10) Uani 1 1 d . . . . .
C8 C -0.3241(4) 1.0532(4) 0.3776(2) 0.0564(12) Uani 1 1 d . . . . .
H8A H -0.321434 1.050099 0.422042 0.085 Uiso 1 1 calc R U . . .
H8B H -0.353303 1.007077 0.377451 0.085 Uiso 1 1 calc R U . . .
H8C H -0.371933 1.112386 0.357233 0.085 Uiso 1 1 calc R U . . .
C9 C -0.1266(3) 0.9566(3) 0.3562(2) 0.0427(9) Uani 1 1 d . . . . .
H9 H -0.143404 0.908449 0.389588 0.051 Uiso 1 1 calc R U . . .
C10 C -0.0201(3) 0.9440(3) 0.32384(19) 0.0391(9) Uani 1 1 d . . . . .
C11 C 0.0086(3) 1.0126(3) 0.2736(2) 0.0418(9) Uani 1 1 d . . . . .
C12 C 0.0668(3) 0.8546(3) 0.3430(2) 0.0391(9) Uani 1 1 d . . . . .
H12A H 0.115057 0.840599 0.303739 0.047 Uiso 1 1 calc R U . . .
H12B H 0.030254 0.807918 0.363091 0.047 Uiso 1 1 calc R U . . .
C13 C 0.1385(3) 0.8503(3) 0.38958(19) 0.0378(9) Uani 1 1 d . . . . .
C14 C 0.0863(4) 0.8687(3) 0.44775(19) 0.0409(9) Uani 1 1 d . . . . .
H14 H 0.008100 0.886724 0.455883 0.049 Uiso 1 1 calc R U . . .
C15 C 0.1453(4) 0.8615(3) 0.4945(2) 0.0424(10) Uani 1 1 d . . . . .
C16 C 0.0883(4) 0.8813(3) 0.5582(2) 0.0522(11) Uani 1 1 d . . . . .
H16A H 0.107650 0.930095 0.562997 0.078 Uiso 1 1 calc R U . . .
H16B H 0.112043 0.827674 0.593346 0.078 Uiso 1 1 calc R U . . .
H16C H 0.008270 0.899038 0.559286 0.078 Uiso 1 1 calc R U . . .
C17 C 0.2605(4) 0.8327(3) 0.48102(19) 0.0405(9) Uani 1 1 d . . . . .
H17 H 0.302166 0.825828 0.512910 0.049 Uiso 1 1 calc R U . . .
C18 C 0.3174(3) 0.8136(3) 0.42316(19) 0.0386(9) Uani 1 1 d . . . . .
C19 C 0.2534(3) 0.8254(3) 0.37555(19) 0.0371(9) Uani 1 1 d . . . . .
C20 C 0.4442(3) 0.7793(3) 0.41292(19) 0.0401(9) Uani 1 1 d . . . . .
C21 C 0.4938(4) 0.7711(3) 0.4717(2) 0.0498(11) Uani 1 1 d . . . . .
H21A H 0.472366 0.830250 0.479156 0.075 Uiso 1 1 calc R U . . .
H21B H 0.574381 0.747466 0.463569 0.075 Uiso 1 1 calc R U . . .
H21C H 0.466313 0.730471 0.509618 0.075 Uiso 1 1 calc R U . . .
C22 C 0.4848(4) 0.6855(3) 0.4020(2) 0.0479(10) Uani 1 1 d . . . . .
H22A H 0.460087 0.643740 0.440363 0.072 Uiso 1 1 calc R U . . .
H22B H 0.565489 0.665218 0.393728 0.072 Uiso 1 1 calc R U . . .
H22C H 0.454615 0.687808 0.364998 0.072 Uiso 1 1 calc R U . . .
C23 C 0.4907(4) 0.8430(3) 0.3558(2) 0.0477(10) Uani 1 1 d . . . . .
H23A H 0.469954 0.843459 0.316143 0.071 Uiso 1 1 calc R U . . .
H23B H 0.571274 0.822839 0.352884 0.071 Uiso 1 1 calc R U . . .
H23C H 0.460861 0.903492 0.361636 0.071 Uiso 1 1 calc R U . . .
C24 C 0.5584(4) 1.0666(3) 0.1287(2) 0.0458(10) Uani 1 1 d . . . . .
H24A H 0.546302 1.124601 0.135717 0.069 Uiso 1 1 calc R U . . .
H24B H 0.489213 1.052149 0.141292 0.069 Uiso 1 1 calc R U . . .
H24C H 0.584043 1.069339 0.083120 0.069 Uiso 1 1 calc R U . . .
C25 C 0.7517(4) 1.0199(3) 0.1485(2) 0.0506(11) Uani 1 1 d . . . . .
H25A H 0.775745 1.024003 0.102606 0.076 Uiso 1 1 calc R U . . .
H25B H 0.809645 0.974602 0.173312 0.076 Uiso 1 1 calc R U . . .
H25C H 0.737417 1.078071 0.155968 0.076 Uiso 1 1 calc R U . . .
C26 C 0.6119(4) 0.9895(3) 0.2408(2) 0.0446(10) Uani 1 1 d . . . . .
H26A H 0.600122 1.047925 0.247066 0.067 Uiso 1 1 calc R U . . .
H26B H 0.670140 0.943954 0.265315 0.067 Uiso 1 1 calc R U . . .
H26C H 0.543421 0.973988 0.255824 0.067 Uiso 1 1 calc R U . . .
C27 C 0.6461(3) 0.9936(3) 0.1695(2) 0.0414(9) Uani 1 1 d . . . . .
C28 C 0.6612(3) 0.9017(3) 0.16039(18) 0.0379(9) Uani 1 1 d . . . . .
C29 C 0.7646(3) 0.8520(3) 0.13593(19) 0.0405(9) Uani 1 1 d . . . . .
H29 H 0.821590 0.878791 0.122099 0.049 Uiso 1 1 calc R U . . .
C30 C 0.7897(3) 0.7660(3) 0.13044(19) 0.0410(9) Uani 1 1 d . . . . .
C31 C 0.9037(3) 0.7156(3) 0.1042(2) 0.0472(10) Uani 1 1 d . . . . .
H31A H 0.926182 0.751863 0.061926 0.071 Uiso 1 1 calc R U . . .
H31B H 0.903101 0.659073 0.100008 0.071 Uiso 1 1 calc R U . . .
H31C H 0.955805 0.703175 0.133573 0.071 Uiso 1 1 calc R U . . .
C32 C 0.7049(3) 0.7284(3) 0.15062(19) 0.0389(9) Uani 1 1 d . . . . .
H32 H 0.719717 0.668774 0.149169 0.047 Uiso 1 1 calc R U . . .
C33 C 0.5993(3) 0.7754(3) 0.17280(18) 0.0362(8) Uani 1 1 d . . . . .
C34 C 0.5737(3) 0.8629(3) 0.17793(18) 0.0370(9) Uani 1 1 d . . . . .
C35 C 0.5101(3) 0.7325(3) 0.19109(18) 0.0369(9) Uani 1 1 d . . . . .
H35A H 0.458595 0.752747 0.227511 0.044 Uiso 1 1 calc R U . . .
H35B H 0.543737 0.666828 0.205949 0.044 Uiso 1 1 calc R U . . .
C36 C 0.4446(3) 0.7541(3) 0.13602(18) 0.0352(8) Uani 1 1 d . . . . .
C37 C 0.5035(3) 0.7246(3) 0.08219(19) 0.0394(9) Uani 1 1 d . . . . .
H37 H 0.580483 0.694396 0.080944 0.047 Uiso 1 1 calc R U . . .
C38 C 0.4518(3) 0.7386(3) 0.03036(19) 0.0400(9) Uani 1 1 d . . . . .
C39 C 0.5175(4) 0.7048(3) -0.0272(2) 0.0495(11) Uani 1 1 d . . . . .
H39A H 0.569121 0.738492 -0.049792 0.074 Uiso 1 1 calc R U . . .
H39B H 0.467174 0.712813 -0.056404 0.074 Uiso 1 1 calc R U . . .
H39C H 0.558763 0.641099 -0.012723 0.074 Uiso 1 1 calc R U . . .
C40 C 0.3392(4) 0.7834(3) 0.03386(19) 0.0409(9) Uani 1 1 d . . . . .
H40 H 0.303604 0.794160 -0.001787 0.049 Uiso 1 1 calc R U . . .
C41 C 0.2752(3) 0.8137(3) 0.08700(19) 0.0368(9) Uani 1 1 d . . . . .
C42 C 0.3313(3) 0.7975(3) 0.13937(18) 0.0350(8) Uani 1 1 d . . . . .
C43 C 0.1517(3) 0.8637(3) 0.0846(2) 0.0411(9) Uani 1 1 d . . . . .
C44 C 0.1343(5) 0.9640(4) 0.0664(4) 0.084(2) Uani 1 1 d . . . . .
H44A H 0.160415 0.977800 0.098377 0.126 Uiso 1 1 calc R U . . .
H44B H 0.055615 0.996946 0.065052 0.126 Uiso 1 1 calc R U . . .
H44C H 0.175576 0.981690 0.024002 0.126 Uiso 1 1 calc R U . . .
C45 C 0.1088(4) 0.8484(4) 0.0324(2) 0.0603(13) Uani 1 1 d . . . . .
H45A H 0.148774 0.869520 -0.009678 0.090 Uiso 1 1 calc R U . . .
H45B H 0.029916 0.881496 0.032519 0.090 Uiso 1 1 calc R U . . .
H45C H 0.120097 0.784384 0.040924 0.090 Uiso 1 1 calc R U . . .
C46 C 0.0798(4) 0.8380(5) 0.1470(2) 0.0783(19) Uani 1 1 d . . . . .
H46A H 0.093828 0.773151 0.159857 0.117 Uiso 1 1 calc R U . . .
H46B H 0.002122 0.868762 0.141154 0.117 Uiso 1 1 calc R U . . .
H46C H 0.096994 0.855489 0.180454 0.117 Uiso 1 1 calc R U . . .
C47 C -0.1056(3) 0.7734(3) 0.2860(2) 0.0431(9) Uani 1 1 d . . . . .
H47A H -0.137215 0.789327 0.246353 0.065 Uiso 1 1 calc R U . . .
H47B H -0.034683 0.784826 0.275611 0.065 Uiso 1 1 calc R U . . .
H47C H -0.156107 0.809532 0.314412 0.065 Uiso 1 1 calc R U . . .
C48 C -0.2018(4) 0.6605(3) 0.3355(2) 0.0534(11) Uani 1 1 d . . . . .
H48A H -0.250953 0.698158 0.363217 0.080 Uiso 1 1 calc R U . . .
H48B H -0.194421 0.597513 0.357657 0.080 Uiso 1 1 calc R U . . .
H48C H -0.232809 0.677197 0.295499 0.080 Uiso 1 1 calc R U . . .
C49 C -0.0883(3) 0.6737(3) 0.3200(2) 0.0413(9) Uani 1 1 d . . . . .
C50 C -0.0460(4) 0.6484(3) 0.3847(2) 0.0470(10) Uani 1 1 d . . . . .
H50A H 0.023630 0.661168 0.377413 0.071 Uiso 1 1 calc R U . . .
H50B H -0.034009 0.584432 0.405392 0.071 Uiso 1 1 calc R U . . .
H50C H -0.100646 0.683344 0.412644 0.071 Uiso 1 1 calc R U . . .
C51 C -0.0060(3) 0.6160(3) 0.2767(2) 0.0400(9) Uani 1 1 d . . . . .
C52 C -0.0384(4) 0.5605(3) 0.2552(2) 0.0465(10) Uani 1 1 d . . . . .
H52 H -0.111227 0.557380 0.269404 0.056 Uiso 1 1 calc R U . . .
C53 C 0.0303(4) 0.5093(3) 0.2140(2) 0.0486(10) Uani 1 1 d . . . . .
C54 C -0.0104(4) 0.4514(4) 0.1921(3) 0.0659(14) Uani 1 1 d . . . . .
H54A H -0.018787 0.400125 0.228153 0.099 Uiso 1 1 calc R U . . .
H54B H 0.042819 0.429901 0.157225 0.099 Uiso 1 1 calc R U . . .
H54C H -0.081808 0.486443 0.176660 0.099 Uiso 1 1 calc R U . . .
C55 C 0.1361(4) 0.5154(3) 0.1929(2) 0.0466(10) Uani 1 1 d . . . . .
H55 H 0.183425 0.482248 0.163877 0.056 Uiso 1 1 calc R U . . .
C56 C 0.1751(3) 0.5682(3) 0.2127(2) 0.0400(9) Uani 1 1 d . . . . .
C57 C 0.1033(3) 0.6187(3) 0.25561(19) 0.0382(9) Uani 1 1 d . . . . .
C58 C 0.2904(3) 0.5740(3) 0.18629(19) 0.0388(9) Uani 1 1 d . . . . .
H58A H 0.303968 0.577265 0.139932 0.047 Uiso 1 1 calc R U . . .
H58B H 0.293567 0.630480 0.190230 0.047 Uiso 1 1 calc R U . . .
C59 C 0.3826(3) 0.4972(3) 0.21862(19) 0.0389(9) Uani 1 1 d . . . . .
C60 C 0.4156(4) 0.4166(3) 0.2027(2) 0.0445(10) Uani 1 1 d . . . . .
H60 H 0.379159 0.412083 0.172413 0.053 Uiso 1 1 calc R U . . .
C61 C 0.4994(4) 0.3427(3) 0.2291(2) 0.0447(10) Uani 1 1 d . . . . .
C62 C 0.5333(4) 0.2564(3) 0.2108(2) 0.0562(12) Uani 1 1 d . . . . .
H62A H 0.469856 0.250791 0.198569 0.084 Uiso 1 1 calc R U . . .
H62B H 0.559552 0.205909 0.247427 0.084 Uiso 1 1 calc R U . . .
H62C H 0.592464 0.256201 0.174410 0.084 Uiso 1 1 calc R U . . .
C63 C 0.5533(4) 0.3523(3) 0.2717(2) 0.0444(10) Uani 1 1 d . . . . .
H63 H 0.611394 0.302249 0.289939 0.053 Uiso 1 1 calc R U . . .
C64 C 0.5267(3) 0.4316(3) 0.28931(19) 0.0386(9) Uani 1 1 d . . . . .
C65 C 0.4387(3) 0.5055(3) 0.26234(19) 0.0390(9) Uani 1 1 d . . . . .
C66 C 0.5940(4) 0.4371(3) 0.3350(2) 0.0441(10) Uani 1 1 d . . . . .
C67 C 0.6837(4) 0.3485(3) 0.3581(2) 0.0516(11) Uani 1 1 d . . . . .
H67A H 0.649956 0.300864 0.378886 0.077 Uiso 1 1 calc R U . . .
H67B H 0.720938 0.354342 0.389007 0.077 Uiso 1 1 calc R U . . .
H67C H 0.737421 0.333721 0.321327 0.077 Uiso 1 1 calc R U . . .
C68 C 0.6513(4) 0.5084(3) 0.3020(2) 0.0519(11) Uani 1 1 d . . . . .
H68A H 0.696959 0.496064 0.262301 0.078 Uiso 1 1 calc R U . . .
H68B H 0.697997 0.507425 0.330838 0.078 Uiso 1 1 calc R U . . .
H68C H 0.595711 0.567538 0.291867 0.078 Uiso 1 1 calc R U . . .
C69 C 0.5177(4) 0.4602(3) 0.3961(2) 0.0485(10) Uani 1 1 d . . . . .
H69A H 0.463115 0.519445 0.383954 0.073 Uiso 1 1 calc R U . . .
H69B H 0.562082 0.460456 0.425728 0.073 Uiso 1 1 calc R U . . .
H69C H 0.479790 0.415322 0.417301 0.073 Uiso 1 1 calc R U . . .
C70 C 0.3307(4) 1.1127(3) 0.2634(3) 0.0560(12) Uani 1 1 d D . . . .
H70A H 0.281574 1.168587 0.238483 0.067 Uiso 0.827(10) 1 calc R U P A 1
H70B H 0.403215 1.096784 0.236737 0.067 Uiso 0.827(10) 1 calc R U P A 1
H70C H 0.357849 1.124222 0.216781 0.067 Uiso 0.173(10) 1 calc R U P A 2
H70D H 0.394867 1.093332 0.286508 0.067 Uiso 0.173(10) 1 calc R U P A 2
C71 C 0.3431(7) 1.1241(5) 0.3251(4) 0.079(2) Uani 0.827(10) 1 d D U P A 1
H71A H 0.338422 1.186470 0.320217 0.095 Uiso 0.827(10) 1 calc R U P A 1
H71B H 0.414182 1.083215 0.340003 0.095 Uiso 0.827(10) 1 calc R U P A 1
C71A C 0.254(2) 1.1959(15) 0.2764(14) 0.060(6) Uani 0.173(10) 1 d D U P A 2
H71C H 0.200977 1.229931 0.244697 0.072 Uiso 0.173(10) 1 calc R U P A 2
H71D H 0.290117 1.234856 0.282097 0.072 Uiso 0.173(10) 1 calc R U P A 2
C72 C 0.2468(15) 1.1001(13) 0.3709(7) 0.184(10) Uani 0.827(10) 1 d . . P A 1
H72A H 0.270027 1.063083 0.413303 0.221 Uiso 0.827(10) 1 calc R U P A 1
H72B H 0.186620 1.155007 0.376770 0.221 Uiso 0.827(10) 1 calc R U P A 1
C72A C 0.202(4) 1.143(3) 0.3411(19) 0.070(11) Uani 0.173(10) 1 d . . P A 2
H72C H 0.240589 1.138222 0.376078 0.084 Uiso 0.173(10) 1 calc R U P A 2
H72D H 0.124024 1.177788 0.350066 0.084 Uiso 0.173(10) 1 calc R U P A 2
C73 C 0.2091(4) 1.0498(3) 0.3424(2) 0.0524(11) Uani 1 1 d . . . . .
H73A H 0.212113 0.990115 0.372148 0.063 Uiso 0.827(10) 1 calc R U P A 1
H73B H 0.132118 1.082316 0.333493 0.063 Uiso 0.827(10) 1 calc R U P A 1
H73C H 0.241462 1.004273 0.380237 0.063 Uiso 0.173(10) 1 calc R U P A 2
H73D H 0.135941 1.046237 0.341625 0.063 Uiso 0.173(10) 1 calc R U P A 2
C74 C 0.2169(4) 0.6270(3) 0.4607(2) 0.0495(11) Uani 1 1 d . . . . .
H74A H 0.137999 0.658891 0.471530 0.059 Uiso 1 1 calc R U . . .
H74B H 0.261793 0.660639 0.465077 0.059 Uiso 1 1 calc R U . . .
C75 C 0.2486(5) 0.5329(4) 0.5030(2) 0.0653(14) Uani 1 1 d . . . . .
H75A H 0.211337 0.530051 0.547628 0.078 Uiso 1 1 calc R U . . .
H75B H 0.329340 0.507591 0.503428 0.078 Uiso 1 1 calc R U . . .
C76 C 0.2081(5) 0.4846(4) 0.4709(2) 0.0608(13) Uani 1 1 d . . . . .
H76A H 0.248578 0.419661 0.481636 0.073 Uiso 1 1 calc R U . . .
H76B H 0.128193 0.493522 0.484059 0.073 Uiso 1 1 calc R U . . .
C77 C 0.2323(4) 0.5282(3) 0.4000(2) 0.0443(10) Uani 1 1 d . . . . .
H77A H 0.302746 0.491413 0.381049 0.053 Uiso 1 1 calc R U . . .
H77B H 0.172617 0.535343 0.376773 0.053 Uiso 1 1 calc R U . . .
C78 C 0.2640(4) 1.1375(3) 0.1025(2) 0.0477(10) Uani 1 1 d . . . . .
H78A H 0.315451 1.160507 0.112765 0.057 Uiso 1 1 calc R U . . .
H78B H 0.189383 1.161428 0.124760 0.057 Uiso 1 1 calc R U . . .
C79 C 0.2632(4) 1.1629(3) 0.0310(2) 0.0527(11) Uani 1 1 d . . . . .
H79A H 0.266617 1.224528 0.010465 0.063 Uiso 1 1 calc R U . . .
H79B H 0.196879 1.157942 0.020705 0.063 Uiso 1 1 calc R U . . .
C80 C 0.3680(4) 1.0935(3) 0.0102(2) 0.0478(10) Uani 1 1 d . . . . .
H80A H 0.362563 1.083105 -0.030142 0.057 Uiso 1 1 calc R U . . .
H80B H 0.433354 1.113008 0.003548 0.057 Uiso 1 1 calc R U . . .
C81 C 0.3749(4) 1.0102(3) 0.0653(2) 0.0473(10) Uani 1 1 d . . . . .
H81A H 0.350661 0.967623 0.054394 0.057 Uiso 1 1 calc R U . . .
H81B H 0.451530 0.980263 0.075347 0.057 Uiso 1 1 calc R U . . .
C82 C 0.1733(5) 0.3590(4) 0.3571(3) 0.0640(14) Uani 1 1 d . . . . .
H82 H 0.150268 0.401543 0.318263 0.077 Uiso 1 1 calc R U . . .
C83 C 0.2808(5) 0.3328(3) 0.3666(2) 0.0590(13) Uani 1 1 d . . . . .
H83 H 0.331895 0.356634 0.334324 0.071 Uiso 1 1 calc R U . . .
C84 C 0.3151(5) 0.2727(4) 0.4223(3) 0.0689(15) Uani 1 1 d . . . . .
H84 H 0.389927 0.254301 0.428923 0.083 Uiso 1 1 calc R U . . .
C85 C 0.2391(5) 0.2386(4) 0.4694(3) 0.0697(15) Uani 1 1 d . . . . .
H85 H 0.261852 0.196800 0.508474 0.084 Uiso 1 1 calc R U . . .
C86 C 0.1324(5) 0.2652(4) 0.4593(3) 0.0675(15) Uani 1 1 d . . . . .
H86 H 0.080966 0.242192 0.491782 0.081 Uiso 1 1 calc R U . . .
C87 C 0.0975(5) 0.3248(4) 0.4027(3) 0.0685(15) Uani 1 1 d . . . . .
C88 C -0.0180(5) 0.3485(5) 0.3885(4) 0.104(3) Uani 1 1 d . . . . .
H88A H -0.058461 0.410881 0.388548 0.157 Uiso 1 1 calc R U . . .
H88B H -0.055735 0.309194 0.421463 0.157 Uiso 1 1 calc R U . . .
H88C H -0.014986 0.340648 0.346245 0.157 Uiso 1 1 calc R U . . .
C89 C 0.8149(6) 0.4649(8) 0.0296(5) 0.063(3) Uani 0.5 1 d G . P B 1
C90 C 0.7792(9) 0.4320(9) -0.0086(5) 0.093(5) Uani 0.5 1 d G . P B 1
H90 H 0.826956 0.414421 -0.044657 0.111 Uiso 0.5 1 calc R U P B 1
C91 C 0.6736(11) 0.4249(12) 0.0059(6) 0.079(4) Uani 0.5 1 d G . P B 1
H91 H 0.649169 0.402353 -0.020266 0.095 Uiso 0.5 1 calc R U P B 1
C92 C 0.6037(8) 0.4506(10) 0.0586(6) 0.082(5) Uani 0.5 1 d G . P B 1
H92 H 0.531535 0.445702 0.068476 0.098 Uiso 0.5 1 calc R U P B 1
C93 C 0.6394(6) 0.4835(7) 0.0968(4) 0.055(3) Uani 0.5 1 d G . P B 1
H93 H 0.591687 0.501119 0.132828 0.065 Uiso 0.5 1 calc R U P B 1
C94 C 0.7451(6) 0.4907(7) 0.0823(4) 0.068(3) Uani 0.5 1 d G . P B 1
H94 H 0.769474 0.513188 0.108439 0.082 Uiso 0.5 1 calc R U P B 1
C95 C 0.9275(12) 0.4771(17) 0.0085(9) 0.146(9) Uani 0.5 1 d . . P B 1
H95A H 0.973802 0.435021 -0.016773 0.219 Uiso 0.5 1 calc R U P B 1
H95B H 0.961682 0.465566 0.046367 0.219 Uiso 0.5 1 calc R U P B 1
H95C H 0.920084 0.538495 -0.017921 0.219 Uiso 0.5 1 calc R U P B 1
C95A C 0.6714(11) 0.4962(8) 0.1359(6) 0.080(3) Uani 0.5 1 d . . P C 2
H95D H 0.680380 0.442404 0.172191 0.119 Uiso 0.5 1 calc R U P C 2
H95E H 0.593405 0.532386 0.137213 0.119 Uiso 0.5 1 calc R U P C 2
H95F H 0.714976 0.531225 0.138627 0.119 Uiso 0.5 1 calc R U P C 2
C89A C 0.7076(9) 0.4712(7) 0.0780(5) 0.067(3) Uani 0.5 1 d G . P C 2
C90A C 0.8126(10) 0.4701(10) 0.0463(6) 0.122(8) Uani 0.5 1 d G . P C 2
H90A H 0.855895 0.492898 0.060927 0.146 Uiso 0.5 1 calc R U P C 2
C91A C 0.8543(8) 0.4357(9) -0.0068(5) 0.106(5) Uani 0.5 1 d G . P C 2
H91A H 0.926080 0.435024 -0.028519 0.127 Uiso 0.5 1 calc R U P C 2
C92A C 0.7910(9) 0.4024(9) -0.0283(5) 0.081(4) Uani 0.5 1 d G . P C 2
H92A H 0.819525 0.378911 -0.064566 0.098 Uiso 0.5 1 calc R U P C 2
C93A C 0.6860(10) 0.4035(12) 0.0035(7) 0.086(5) Uani 0.5 1 d G . P C 2
H93A H 0.642784 0.380670 -0.011168 0.103 Uiso 0.5 1 calc R U P C 2
C94A C 0.6444(8) 0.4378(10) 0.0566(6) 0.083(4) Uani 0.5 1 d G . P C 2
H94A H 0.572597 0.438544 0.078279 0.100 Uiso 0.5 1 calc R U P C 2

loop_
_atom_site_aniso_label
_atom_site_aniso_U_11
_atom_site_aniso_U_22
_atom_site_aniso_U_33
_atom_site_aniso_U_23
_atom_site_aniso_U_13
_atom_site_aniso_U_12
Dy1 0.03086(12) 0.03419(11) 0.04114(11) -0.01259(8) -0.00778(7) -0.00713(8)
Dy2 0.03177(12) 0.03413(11) 0.03987(11) -0.01134(8) -0.01018(7) -0.00782(8)
O1 0.0346(17) 0.0400(15) 0.0481(16) -0.0161(13) -0.0071(12) -0.0070(13)
O2 0.0325(16) 0.0353(14) 0.0452(15) -0.0138(12) -0.0079(11) -0.0073(12)
O3 0.0384(17) 0.0390(15) 0.0485(16) -0.0095(13) -0.0096(12) -0.0074(13)
O4 0.0448(18) 0.0455(17) 0.0565(18) -0.0202(14) -0.0074(13) -0.0138(14)
O5 0.0328(16) 0.0396(15) 0.0367(14) -0.0142(11) -0.0076(11) -0.0087(12)
O6 0.0314(16) 0.0410(15) 0.0374(14) -0.0146(12) -0.0073(11) -0.0070(12)
O7 0.0350(16) 0.0409(15) 0.0454(15) -0.0175(12) -0.0091(11) -0.0113(12)
O8 0.0367(16) 0.0354(14) 0.0458(15) -0.0133(12) -0.0097(11) -0.0088(12)
O9 0.0449(18) 0.0401(16) 0.0459(16) -0.0138(13) -0.0095(12) -0.0126(13)
C1 0.058(4) 0.044(3) 0.093(4) 0.001(3) -0.001(3) 0.009(2)
C2 0.057(3) 0.042(2) 0.068(3) -0.019(2) 0.003(2) -0.014(2)
C3 0.044(3) 0.063(3) 0.058(3) -0.006(2) -0.011(2) -0.011(2)
C4 0.042(3) 0.041(2) 0.067(3) -0.011(2) -0.003(2) -0.001(2)
C5 0.041(3) 0.041(2) 0.054(3) -0.017(2) -0.0064(19) -0.0073(19)
C6 0.036(3) 0.046(2) 0.058(3) -0.021(2) -0.0098(19) 0.000(2)
C7 0.033(3) 0.054(3) 0.050(2) -0.022(2) -0.0052(17) -0.009(2)
C8 0.034(3) 0.069(3) 0.060(3) -0.023(2) -0.005(2) -0.005(2)
C9 0.038(3) 0.049(2) 0.045(2) -0.0164(19) -0.0093(17) -0.012(2)
C10 0.033(2) 0.042(2) 0.047(2) -0.0161(18) -0.0136(17) -0.0070(18)
C11 0.036(3) 0.046(2) 0.046(2) -0.0189(19) -0.0076(17) -0.0085(19)
C12 0.033(2) 0.040(2) 0.048(2) -0.0179(18) -0.0068(17) -0.0087(18)
C13 0.036(3) 0.036(2) 0.043(2) -0.0127(17) -0.0100(16) -0.0083(18)
C14 0.034(2) 0.042(2) 0.046(2) -0.0151(18) -0.0060(17) -0.0076(18)
C15 0.045(3) 0.040(2) 0.042(2) -0.0159(18) -0.0055(18) -0.0102(19)
C16 0.055(3) 0.059(3) 0.045(2) -0.024(2) -0.007(2) -0.011(2)
C17 0.043(3) 0.043(2) 0.038(2) -0.0124(17) -0.0119(17) -0.0101(19)
C18 0.040(3) 0.036(2) 0.042(2) -0.0125(17) -0.0100(17) -0.0096(18)
C19 0.038(3) 0.033(2) 0.041(2) -0.0120(16) -0.0117(16) -0.0064(18)
C20 0.036(2) 0.045(2) 0.043(2) -0.0136(18) -0.0120(17) -0.0108(19)
C21 0.043(3) 0.062(3) 0.048(2) -0.014(2) -0.0174(19) -0.015(2)
C22 0.037(3) 0.048(3) 0.059(3) -0.018(2) -0.0135(19) -0.006(2)
C23 0.043(3) 0.050(3) 0.050(2) -0.009(2) -0.0136(19) -0.013(2)
C24 0.044(3) 0.041(2) 0.055(3) -0.0141(19) -0.0106(19) -0.012(2)
C25 0.041(3) 0.051(3) 0.066(3) -0.020(2) -0.007(2) -0.017(2)
C26 0.045(3) 0.044(2) 0.052(2) -0.0167(19) -0.0136(19) -0.014(2)
C27 0.036(2) 0.046(2) 0.049(2) -0.0155(19) -0.0101(17) -0.0141(19)
C28 0.038(2) 0.041(2) 0.036(2) -0.0083(16) -0.0132(16) -0.0106(18)
C29 0.031(2) 0.049(2) 0.042(2) -0.0108(18) -0.0098(16) -0.0109(19)
C30 0.035(2) 0.045(2) 0.043(2) -0.0139(18) -0.0095(17) -0.0084(19)
C31 0.033(3) 0.050(3) 0.056(3) -0.014(2) -0.0100(18) -0.009(2)
C32 0.035(2) 0.038(2) 0.045(2) -0.0126(17) -0.0111(16) -0.0066(18)
C33 0.034(2) 0.039(2) 0.038(2) -0.0114(16) -0.0114(16) -0.0090(17)
C34 0.033(2) 0.041(2) 0.038(2) -0.0121(17) -0.0100(16) -0.0081(18)
C35 0.033(2) 0.036(2) 0.041(2) -0.0122(17) -0.0075(16) -0.0074(17)
C36 0.037(3) 0.036(2) 0.0363(19) -0.0117(16) -0.0066(15) -0.0125(18)
C37 0.032(2) 0.038(2) 0.049(2) -0.0136(18) -0.0077(17) -0.0088(18)
C38 0.041(3) 0.040(2) 0.041(2) -0.0147(17) -0.0031(17) -0.0135(19)
C39 0.049(3) 0.058(3) 0.044(2) -0.021(2) -0.0036(19) -0.014(2)
C40 0.044(3) 0.044(2) 0.040(2) -0.0097(17) -0.0131(17) -0.017(2)
C41 0.035(2) 0.036(2) 0.041(2) -0.0094(16) -0.0097(16) -0.0111(17)
C42 0.037(3) 0.033(2) 0.038(2) -0.0083(16) -0.0093(16) -0.0131(18)
C43 0.035(2) 0.044(2) 0.046(2) -0.0127(18) -0.0148(17) -0.0082(19)
C44 0.058(4) 0.047(3) 0.152(6) -0.021(3) -0.056(4) -0.003(3)
C45 0.045(3) 0.084(4) 0.060(3) -0.026(3) -0.016(2) -0.018(3)
C46 0.030(3) 0.133(6) 0.049(3) -0.006(3) -0.008(2) -0.014(3)
C47 0.035(2) 0.044(2) 0.052(2) -0.0174(19) -0.0117(18) -0.0070(19)
C48 0.035(3) 0.058(3) 0.070(3) -0.024(2) -0.005(2) -0.012(2)
C49 0.033(2) 0.043(2) 0.052(2) -0.0167(19) -0.0073(17) -0.0108(19)
C50 0.042(3) 0.051(3) 0.049(2) -0.015(2) -0.0061(19) -0.015(2)
C51 0.037(2) 0.038(2) 0.046(2) -0.0112(17) -0.0110(17) -0.0111(18)
C52 0.041(3) 0.046(2) 0.057(3) -0.014(2) -0.0096(19) -0.017(2)
C53 0.045(3) 0.049(3) 0.061(3) -0.018(2) -0.016(2) -0.017(2)
C54 0.055(3) 0.066(3) 0.094(4) -0.041(3) -0.010(3) -0.022(3)
C55 0.049(3) 0.045(2) 0.050(2) -0.019(2) -0.0109(19) -0.010(2)
C56 0.038(2) 0.034(2) 0.047(2) -0.0081(17) -0.0148(17) -0.0078(18)
C57 0.035(2) 0.034(2) 0.047(2) -0.0077(17) -0.0131(17) -0.0108(17)
C58 0.038(2) 0.039(2) 0.041(2) -0.0132(17) -0.0093(17) -0.0100(18)
C59 0.031(2) 0.041(2) 0.043(2) -0.0133(17) -0.0049(16) -0.0080(18)
C60 0.037(3) 0.046(2) 0.053(2) -0.020(2) -0.0046(18) -0.011(2)
C61 0.039(3) 0.039(2) 0.054(2) -0.0183(19) -0.0050(18) -0.0065(19)
C62 0.056(3) 0.047(3) 0.069(3) -0.024(2) -0.016(2) -0.006(2)
C63 0.040(3) 0.040(2) 0.053(2) -0.0119(19) -0.0086(18) -0.0107(19)
C64 0.030(2) 0.036(2) 0.047(2) -0.0099(17) -0.0080(16) -0.0067(17)
C65 0.036(2) 0.039(2) 0.041(2) -0.0096(17) -0.0044(16) -0.0114(18)
C66 0.035(3) 0.039(2) 0.055(2) -0.0098(19) -0.0142(18) -0.0055(18)
C67 0.043(3) 0.049(3) 0.057(3) -0.011(2) -0.018(2) -0.003(2)
C68 0.041(3) 0.055(3) 0.064(3) -0.010(2) -0.019(2) -0.018(2)
C69 0.048(3) 0.044(2) 0.052(2) -0.0119(19) -0.019(2) -0.006(2)
C70 0.051(3) 0.049(3) 0.078(3) -0.027(2) -0.003(2) -0.023(2)
C71 0.092(5) 0.086(5) 0.093(4) -0.058(4) 0.011(3) -0.051(4)
C71A 0.063(10) 0.054(7) 0.064(10) -0.024(7) -0.003(7) -0.015(6)
C72 0.221(17) 0.32(2) 0.155(11) -0.182(14) 0.114(11) -0.222(18)
C72A 0.09(3) 0.067(13) 0.064(15) -0.047(11) 0.014(14) -0.033(15)
C73 0.051(3) 0.054(3) 0.054(3) -0.025(2) 0.001(2) -0.014(2)
C74 0.063(3) 0.049(3) 0.038(2) -0.0102(19) -0.0080(19) -0.019(2)
C75 0.095(4) 0.056(3) 0.046(3) -0.004(2) -0.019(3) -0.028(3)
C76 0.078(4) 0.056(3) 0.052(3) -0.012(2) -0.007(2) -0.028(3)
C77 0.049(3) 0.040(2) 0.048(2) -0.0122(19) -0.0082(19) -0.018(2)
C78 0.044(3) 0.040(2) 0.054(3) -0.0090(19) -0.0085(19) -0.009(2)
C79 0.048(3) 0.048(3) 0.053(3) -0.004(2) -0.013(2) -0.009(2)
C80 0.046(3) 0.052(3) 0.043(2) -0.0096(19) -0.0105(19) -0.014(2)
C81 0.043(3) 0.051(3) 0.051(2) -0.015(2) -0.0076(19) -0.016(2)
C82 0.065(4) 0.051(3) 0.066(3) -0.012(2) -0.007(3) -0.012(3)
C83 0.076(4) 0.059(3) 0.052(3) -0.024(2) -0.004(2) -0.027(3)
C84 0.079(4) 0.079(4) 0.065(3) -0.027(3) -0.018(3) -0.032(3)
C85 0.094(5) 0.069(4) 0.055(3) -0.016(3) -0.019(3) -0.030(3)
C86 0.088(4) 0.063(3) 0.059(3) -0.022(3) 0.002(3) -0.034(3)
C87 0.070(4) 0.054(3) 0.068(3) -0.014(3) 0.001(3) -0.011(3)
C88 0.063(5) 0.103(6) 0.107(5) -0.004(4) 0.007(4) -0.014(4)
C89 0.043(6) 0.082(9) 0.064(7) -0.045(7) 0.009(5) -0.005(5)
C90 0.125(10) 0.108(12) 0.075(9) -0.050(8) 0.000(7) -0.055(10)
C91 0.129(10) 0.061(9) 0.059(8) -0.004(6) -0.018(7) -0.051(8)
C92 0.118(11) 0.087(11) 0.059(7) -0.015(7) -0.021(6) -0.051(10)
C93 0.053(6) 0.058(6) 0.052(6) -0.025(5) 0.002(5) -0.014(6)
C94 0.039(6) 0.102(10) 0.057(6) -0.041(6) -0.005(5) 0.004(6)
C95 0.077(10) 0.28(3) 0.137(14) -0.115(17) 0.023(9) -0.085(14)
C95A 0.095(9) 0.062(7) 0.083(7) -0.014(6) -0.018(6) -0.026(7)
C89A 0.074(9) 0.056(7) 0.060(6) 0.000(5) -0.035(6) -0.007(7)
C90A 0.116(12) 0.20(2) 0.086(10) -0.042(12) -0.012(8) -0.088(14)
C91A 0.115(12) 0.153(15) 0.081(9) -0.026(9) -0.017(7) -0.080(11)
C92A 0.086(8) 0.078(9) 0.088(9) -0.003(7) -0.035(6) -0.037(7)
C93A 0.099(10) 0.076(12) 0.091(11) -0.018(9) -0.008(8) -0.043(9)
C94A 0.104(11) 0.070(9) 0.085(10) -0.015(7) -0.032(7) -0.032(9)

loop_
_atom_type_symbol
_atom_type_description
_atom_type_scat_dispersion_real
_atom_type_scat_dispersion_imag
_atom_type_scat_source
C C 0.0033 0.0016 'International Tables Vol C Tables 4.2.6.8 and 6.1.1.4'
H H 0.0000 0.0000 'International Tables Vol C Tables 4.2.6.8 and 6.1.1.4'
Dy Dy -0.1892 4.4098 'International Tables Vol C Tables 4.2.6.8 and 6.1.1.4'
O O 0.0106 0.0060 'International Tables Vol C Tables 4.2.6.8 and 6.1.1.4'

loop_
_geom_angle_atom_site_label_1
_geom_angle_atom_site_label_2
_geom_angle_atom_site_label_3
_geom_angle
_geom_angle_site_symmetry_1
_geom_angle_site_symmetry_3
_geom_angle_publ_flag
O1 Dy1 O3 91.95(11) . . ?
O1 Dy1 O4 79.25(11) . . ?
O1 Dy1 O5 94.99(11) . . ?
O1 Dy1 O6 93.60(10) . . ?
O2 Dy1 O1 167.16(10) . . ?
O2 Dy1 O3 78.84(11) . . ?
O2 Dy1 O4 92.40(10) . . ?
O2 Dy1 O5 95.64(10) . . ?
O2 Dy1 O6 96.49(10) . . ?
O3 Dy1 O4 94.22(10) . . ?
O5 Dy1 O3 168.16(9) . . ?
O5 Dy1 O4 96.48(10) . . ?
O6 Dy1 O3 97.85(10) . . ?
O6 Dy1 O4 166.19(10) . . ?
O6 Dy1 O5 72.19(9) . . ?
O5 Dy2 O6 72.17(9) . . ?
O5 Dy2 O9 93.03(9) . . ?
O6 Dy2 O9 160.96(10) . . ?
O7 Dy2 O5 137.42(10) . . ?
O7 Dy2 O6 100.24(10) . . ?
O7 Dy2 O8 101.12(11) . . ?
O7 Dy2 O9 82.38(10) . . ?
O8 Dy2 O5 120.64(10) . . ?
O8 Dy2 O6 113.10(10) . . ?
O8 Dy2 O9 84.54(11) . . ?
C11 O1 Dy1 162.2(3) . . ?
C34 O2 Dy1 159.4(2) . . ?
C78 O3 Dy1 130.0(2) . . ?
C78 O3 C81 107.6(3) . . ?
C81 O3 Dy1 120.7(2) . . ?
C70 O4 Dy1 130.8(3) . . ?
C70 O4 C73 105.6(3) . . ?
C73 O4 Dy1 123.1(3) . . ?
Dy2 O5 Dy1 107.08(10) . . ?
C19 O5 Dy1 118.9(2) . . ?
C19 O5 Dy2 119.6(2) . . ?
Dy1 O6 Dy2 108.35(10) . . ?
C42 O6 Dy1 125.4(2) . . ?
C42 O6 Dy2 113.5(2) . . ?
C57 O7 Dy2 149.7(3) . . ?
C65 O8 Dy2 146.4(3) . . ?
C74 O9 Dy2 139.2(2) . . ?
C74 O9 C77 108.3(3) . . ?
C77 O9 Dy2 112.5(2) . . ?
H1A C1 H1B 109.5 . . ?
H1A C1 H1C 109.5 . . ?
H1B C1 H1C 109.5 . . ?
C4 C1 H1A 109.5 . . ?
C4 C1 H1B 109.5 . . ?
C4 C1 H1C 109.5 . . ?
H2A C2 H2B 109.5 . . ?
H2A C2 H2C 109.5 . . ?
H2B C2 H2C 109.5 . . ?
C4 C2 H2A 109.5 . . ?
C4 C2 H2B 109.5 . . ?
C4 C2 H2C 109.5 . . ?
H3A C3 H3B 109.5 . . ?
H3A C3 H3C 109.5 . . ?
H3B C3 H3C 109.5 . . ?
C4 C3 H3A 109.5 . . ?
C4 C3 H3B 109.5 . . ?
C4 C3 H3C 109.5 . . ?
C1 C4 C3 106.4(4) . . ?
C2 C4 C1 107.4(4) . . ?
C2 C4 C3 111.7(4) . . ?
C2 C4 C5 108.9(4) . . ?
C5 C4 C1 113.4(4) . . ?
C5 C4 C3 109.2(4) . . ?
C6 C5 C4 119.8(4) . . ?
C6 C5 C11 117.7(4) . . ?
C11 C5 C4 122.5(4) . . ?
C5 C6 H6 117.8 . . ?
C7 C6 C5 124.4(4) . . ?
C7 C6 H6 117.8 . . ?
C6 C7 C8 121.8(4) . . ?
C6 C7 C9 116.7(4) . . ?
C9 C7 C8 121.5(4) . . ?
C7 C8 H8A 109.5 . . ?
C7 C8 H8B 109.5 . . ?
C7 C8 H8C 109.5 . . ?
H8A C8 H8B 109.5 . . ?
H8A C8 H8C 109.5 . . ?
H8B C8 H8C 109.5 . . ?
C7 C9 H9 119.3 . . ?
C10 C9 C7 121.3(4) . . ?
C10 C9 H9 119.3 . . ?
C9 C10 C11 121.5(4) . . ?
C9 C10 C12 119.3(4) . . ?
C11 C10 C12 119.1(4) . . ?
O1 C11 C5 123.4(4) . . ?
O1 C11 C10 118.4(4) . . ?
C10 C11 C5 118.3(4) . . ?
C10 C12 H12A 108.7 . . ?
C10 C12 H12B 108.7 . . ?
C10 C12 C13 114.1(3) . . ?
H12A C12 H12B 107.6 . . ?
C13 C12 H12A 108.7 . . ?
C13 C12 H12B 108.7 . . ?
C14 C13 C12 117.9(4) . . ?
C14 C13 C19 120.5(4) . . ?
C19 C13 C12 121.5(3) . . ?
C13 C14 H14 119.1 . . ?
C13 C14 C15 121.8(4) . . ?
C15 C14 H14 119.1 . . ?
C14 C15 C16 121.8(4) . . ?
C14 C15 C17 117.1(4) . . ?
C17 C15 C16 121.1(4) . . ?
C15 C16 H16A 109.5 . . ?
C15 C16 H16B 109.5 . . ?
C15 C16 H16C 109.5 . . ?
H16A C16 H16B 109.5 . . ?
H16A C16 H16C 109.5 . . ?
H16B C16 H16C 109.5 . . ?
C15 C17 H17 118.2 . . ?
C18 C17 C15 123.5(4) . . ?
C18 C17 H17 118.2 . . ?
C17 C18 C19 117.4(4) . . ?
C17 C18 C20 120.3(4) . . ?
C19 C18 C20 122.2(4) . . ?
O5 C19 C13 118.9(3) . . ?
O5 C19 C18 121.6(4) . . ?
C13 C19 C18 119.5(4) . . ?
C18 C20 C21 112.3(3) . . ?
C22 C20 C18 110.0(3) . . ?
C22 C20 C21 106.9(4) . . ?
C23 C20 C18 111.1(3) . . ?
C23 C20 C21 106.7(3) . . ?
C23 C20 C22 109.8(4) . . ?
C20 C21 H21A 109.5 . . ?
C20 C21 H21B 109.5 . . ?
C20 C21 H21C 109.5 . . ?
H21A C21 H21B 109.5 . . ?
H21A C21 H21C 109.5 . . ?
H21B C21 H21C 109.5 . . ?
C20 C22 H22A 109.5 . . ?
C20 C22 H22B 109.5 . . ?
C20 C22 H22C 109.5 . . ?
H22A C22 H22B 109.5 . . ?
H22A C22 H22C 109.5 . . ?
H22B C22 H22C 109.5 . . ?
C20 C23 H23A 109.5 . . ?
C20 C23 H23B 109.5 . . ?
C20 C23 H23C 109.5 . . ?
H23A C23 H23B 109.5 . . ?
H23A C23 H23C 109.5 . . ?
H23B C23 H23C 109.5 . . ?
H24A C24 H24B 109.5 . . ?
H24A C24 H24C 109.5 . . ?
H24B C24 H24C 109.5 . . ?
C27 C24 H24A 109.5 . . ?
C27 C24 H24B 109.5 . . ?
C27 C24 H24C 109.5 . . ?
H25A C25 H25B 109.5 . . ?
H25A C25 H25C 109.5 . . ?
H25B C25 H25C 109.5 . . ?
C27 C25 H25A 109.5 . . ?
C27 C25 H25B 109.5 . . ?
C27 C25 H25C 109.5 . . ?
H26A C26 H26B 109.5 . . ?
H26A C26 H26C 109.5 . . ?
H26B C26 H26C 109.5 . . ?
C27 C26 H26A 109.5 . . ?
C27 C26 H26B 109.5 . . ?
C27 C26 H26C 109.5 . . ?
C24 C27 C28 109.2(3) . . ?
C25 C27 C24 107.3(4) . . ?
C25 C27 C28 113.2(4) . . ?
C26 C27 C24 111.3(4) . . ?
C26 C27 C25 107.2(3) . . ?
C26 C27 C28 108.7(3) . . ?
C29 C28 C27 119.5(4) . . ?
C29 C28 C34 117.6(4) . . ?
C34 C28 C27 122.8(4) . . ?
C28 C29 H29 117.8 . . ?
C30 C29 C28 124.5(4) . . ?
C30 C29 H29 117.8 . . ?
C29 C30 C31 121.7(4) . . ?
C29 C30 C32 116.7(4) . . ?
C32 C30 C31 121.6(4) . . ?
C30 C31 H31A 109.5 . . ?
C30 C31 H31B 109.5 . . ?
C30 C31 H31C 109.5 . . ?
H31A C31 H31B 109.5 . . ?
H31A C31 H31C 109.5 . . ?
H31B C31 H31C 109.5 . . ?
C30 C32 H32 119.1 . . ?
C33 C32 C30 121.8(4) . . ?
C33 C32 H32 119.1 . . ?
C32 C33 C34 121.4(4) . . ?
C32 C33 C35 119.3(4) . . ?
C34 C33 C35 119.3(4) . . ?
O2 C34 C28 123.3(4) . . ?
O2 C34 C33 118.9(4) . . ?
C33 C34 C28 117.9(4) . . ?
C33 C35 H35A 108.8 . . ?
C33 C35 H35B 108.8 . . ?
C33 C35 C36 113.6(3) . . ?
H35A C35 H35B 107.7 . . ?
C36 C35 H35A 108.8 . . ?
C36 C35 H35B 108.8 . . ?
C37 C36 C35 116.5(4) . . ?
C37 C36 C42 120.4(4) . . ?
C42 C36 C35 123.0(3) . . ?
C36 C37 H37 119.4 . . ?
C38 C37 C36 121.3(4) . . ?
C38 C37 H37 119.4 . . ?
C37 C38 C39 120.2(4) . . ?
C37 C38 C40 117.7(4) . . ?
C40 C38 C39 122.1(4) . . ?
C38 C39 H39A 109.5 . . ?
C38 C39 H39B 109.5 . . ?
C38 C39 H39C 109.5 . . ?
H39A C39 H39B 109.5 . . ?
H39A C39 H39C 109.5 . . ?
H39B C39 H39C 109.5 . . ?
C38 C40 H40 118.1 . . ?
C38 C40 C41 123.8(4) . . ?
C41 C40 H40 118.1 . . ?
C40 C41 C42 116.7(4) . . ?
C40 C41 C43 118.8(3) . . ?
C42 C41 C43 124.4(4) . . ?
O6 C42 C36 117.8(3) . . ?
O6 C42 C41 122.1(4) . . ?
C36 C42 C41 120.1(4) . . ?
C44 C43 C41 108.4(4) . . ?
C44 C43 C45 105.9(4) . . ?
C45 C43 C41 112.3(4) . . ?
C46 C43 C41 113.7(4) . . ?
C46 C43 C44 109.4(5) . . ?
C46 C43 C45 106.8(4) . . ?
C43 C44 H44A 109.5 . . ?
C43 C44 H44B 109.5 . . ?
C43 C44 H44C 109.5 . . ?
H44A C44 H44B 109.5 . . ?
H44A C44 H44C 109.5 . . ?
H44B C44 H44C 109.5 . . ?
C43 C45 H45A 109.5 . . ?
C43 C45 H45B 109.5 . . ?
C43 C45 H45C 109.5 . . ?
H45A C45 H45B 109.5 . . ?
H45A C45 H45C 109.5 . . ?
H45B C45 H45C 109.5 . . ?
C43 C46 H46A 109.5 . . ?
C43 C46 H46B 109.5 . . ?
C43 C46 H46C 109.5 . . ?
H46A C46 H46B 109.5 . . ?
H46A C46 H46C 109.5 . . ?
H46B C46 H46C 109.5 . . ?
H47A C47 H47B 109.5 . . ?
H47A C47 H47C 109.5 . . ?
H47B C47 H47C 109.5 . . ?
C49 C47 H47A 109.5 . . ?
C49 C47 H47B 109.5 . . ?
C49 C47 H47C 109.5 . . ?
H48A C48 H48B 109.5 . . ?
H48A C48 H48C 109.5 . . ?
H48B C48 H48C 109.5 . . ?
C49 C48 H48A 109.5 . . ?
C49 C48 H48B 109.5 . . ?
C49 C48 H48C 109.5 . . ?
C47 C49 C50 110.5(3) . . ?
C47 C49 C51 110.0(3) . . ?
C48 C49 C47 106.9(4) . . ?
C48 C49 C50 106.6(4) . . ?
C48 C49 C51 112.5(3) . . ?
C50 C49 C51 110.2(4) . . ?
C49 C50 H50A 109.5 . . ?
C49 C50 H50B 109.5 . . ?
C49 C50 H50C 109.5 . . ?
H50A C50 H50B 109.5 . . ?
H50A C50 H50C 109.5 . . ?
H50B C50 H50C 109.5 . . ?
C52 C51 C49 120.5(4) . . ?
C52 C51 C57 117.4(4) . . ?
C57 C51 C49 122.1(4) . . ?
C51 C52 H52 118.3 . . ?
C53 C52 C51 123.5(4) . . ?
C53 C52 H52 118.3 . . ?
C52 C53 C54 120.7(4) . . ?
C55 C53 C52 117.6(4) . . ?
C55 C53 C54 121.6(4) . . ?
C53 C54 H54A 109.5 . . ?
C53 C54 H54B 109.5 . . ?
C53 C54 H54C 109.5 . . ?
H54A C54 H54B 109.5 . . ?
H54A C54 H54C 109.5 . . ?
H54B C54 H54C 109.5 . . ?
C53 C55 H55 118.8 . . ?
C56 C55 C53 122.4(4) . . ?
C56 C55 H55 118.8 . . ?
C55 C56 C57 118.6(4) . . ?
C55 C56 C58 119.8(4) . . ?
C57 C56 C58 121.5(4) . . ?
O7 C57 C51 121.4(4) . . ?
O7 C57 C56 118.2(4) . . ?
C51 C57 C56 120.4(4) . . ?
C56 C58 H58A 108.4 . . ?
C56 C58 H58B 108.4 . . ?
H58A C58 H58B 107.5 . . ?
C59 C58 C56 115.4(3) . . ?
C59 C58 H58A 108.4 . . ?
C59 C58 H58B 108.4 . . ?
C60 C59 C58 118.1(4) . . ?
C60 C59 C65 119.1(4) . . ?
C65 C59 C58 122.7(4) . . ?
C59 C60 H60 118.7 . . ?
C61 C60 C59 122.6(4) . . ?
C61 C60 H60 118.7 . . ?
C60 C61 C62 121.3(4) . . ?
C60 C61 C63 117.3(4) . . ?
C63 C61 C62 121.4(4) . . ?
C61 C62 H62A 109.5 . . ?
C61 C62 H62B 109.5 . . ?
C61 C62 H62C 109.5 . . ?
H62A C62 H62B 109.5 . . ?
H62A C62 H62C 109.5 . . ?
H62B C62 H62C 109.5 . . ?
C61 C63 H63 118.2 . . ?
C61 C63 C64 123.7(4) . . ?
C64 C63 H63 118.2 . . ?
C63 C64 C65 117.5(4) . . ?
C63 C64 C66 120.0(4) . . ?
C65 C64 C66 122.4(4) . . ?
O8 C65 C59 118.6(4) . . ?
O8 C65 C64 121.7(4) . . ?
C59 C65 C64 119.7(4) . . ?
C64 C66 C69 110.3(4) . . ?
C67 C66 C64 112.6(4) . . ?
C67 C66 C69 106.6(4) . . ?
C68 C66 C64 111.1(4) . . ?
C68 C66 C67 107.2(4) . . ?
C68 C66 C69 108.8(4) . . ?
C66 C67 H67A 109.5 . . ?
C66 C67 H67B 109.5 . . ?
C66 C67 H67C 109.5 . . ?
H67A C67 H67B 109.5 . . ?
H67A C67 H67C 109.5 . . ?
H67B C67 H67C 109.5 . . ?
C66 C68 H68A 109.5 . . ?
C66 C68 H68B 109.5 . . ?
C66 C68 H68C 109.5 . . ?
H68A C68 H68B 109.5 . . ?
H68A C68 H68C 109.5 . . ?
H68B C68 H68C 109.5 . . ?
C66 C69 H69A 109.5 . . ?
C66 C69 H69B 109.5 . . ?
C66 C69 H69C 109.5 . . ?
H69A C69 H69B 109.5 . . ?
H69A C69 H69C 109.5 . . ?
H69B C69 H69C 109.5 . . ?
O4 C70 H70A 110.7 . . ?
O4 C70 H70B 110.7 . . ?
O4 C70 H70C 108.9 . . ?
O4 C70 H70D 108.9 . . ?
O4 C70 C71 105.3(4) . . ?
O4 C70 C71A 113.5(13) . . ?
H70A C70 H70B 108.8 . . ?
H70C C70 H70D 107.7 . . ?
C71 C70 H70A 110.7 . . ?
C71 C70 H70B 110.7 . . ?
C71A C70 H70C 108.9 . . ?
C71A C70 H70D 108.9 . . ?
C70 C71 H71A 111.2 . . ?
C70 C71 H71B 111.2 . . ?
C70 C71 C72 103.0(7) . . ?
H71A C71 H71B 109.1 . . ?
C72 C71 H71A 111.2 . . ?
C72 C71 H71B 111.2 . . ?
C70 C71A H71C 113.5 . . ?
C70 C71A H71D 113.5 . . ?
C70 C71A C72A 91(2) . . ?
H71C C71A H71D 110.8 . . ?
C72A C71A H71C 113.5 . . ?
C72A C71A H71D 113.5 . . ?
C71 C72 H72A 110.3 . . ?
C71 C72 H72B 110.3 . . ?
H72A C72 H72B 108.5 . . ?
C73 C72 C71 107.1(7) . . ?
C73 C72 H72A 110.3 . . ?
C73 C72 H72B 110.3 . . ?
C71A C72A H72C 108.6 . . ?
C71A C72A H72D 108.6 . . ?
H72C C72A H72D 107.6 . . ?
C73 C72A C71A 115(3) . . ?
C73 C72A H72C 108.6 . . ?
C73 C72A H72D 108.6 . . ?
O4 C73 C72 107.2(6) . . ?
O4 C73 C72A 100.1(17) . . ?
O4 C73 H73A 110.3 . . ?
O4 C73 H73B 110.3 . . ?
O4 C73 H73C 111.7 . . ?
O4 C73 H73D 111.7 . . ?
C72 C73 H73A 110.3 . . ?
C72 C73 H73B 110.3 . . ?
C72A C73 H73C 111.7 . . ?
C72A C73 H73D 111.7 . . ?
H73A C73 H73B 108.5 . . ?
H73C C73 H73D 109.5 . . ?
O9 C74 H74A 110.9 . . ?
O9 C74 H74B 110.9 . . ?
O9 C74 C75 104.4(4) . . ?
H74A C74 H74B 108.9 . . ?
C75 C74 H74A 110.9 . . ?
C75 C74 H74B 110.9 . . ?
C74 C75 H75A 111.3 . . ?
C74 C75 H75B 111.3 . . ?
C74 C75 C76 102.1(4) . . ?
H75A C75 H75B 109.2 . . ?
C76 C75 H75A 111.3 . . ?
C76 C75 H75B 111.3 . . ?
C75 C76 H76A 111.1 . . ?
C75 C76 H76B 111.1 . . ?
H76A C76 H76B 109.1 . . ?
C77 C76 C75 103.3(4) . . ?
C77 C76 H76A 111.1 . . ?
C77 C76 H76B 111.1 . . ?
O9 C77 C76 105.9(3) . . ?
O9 C77 H77A 110.6 . . ?
O9 C77 H77B 110.6 . . ?
C76 C77 H77A 110.6 . . ?
C76 C77 H77B 110.6 . . ?
H77A C77 H77B 108.7 . . ?
O3 C78 H78A 110.9 . . ?
O3 C78 H78B 110.9 . . ?
O3 C78 C79 104.3(4) . . ?
H78A C78 H78B 108.9 . . ?
C79 C78 H78A 110.9 . . ?
C79 C78 H78B 110.9 . . ?
C78 C79 H79A 111.4 . . ?
C78 C79 H79B 111.4 . . ?
C78 C79 C80 101.8(4) . . ?
H79A C79 H79B 109.3 . . ?
C80 C79 H79A 111.4 . . ?
C80 C79 H79B 111.4 . . ?
C79 C80 H80A 110.9 . . ?
C79 C80 H80B 110.9 . . ?
H80A C80 H80B 109.0 . . ?
C81 C80 C79 104.1(4) . . ?
C81 C80 H80A 110.9 . . ?
C81 C80 H80B 110.9 . . ?
O3 C81 C80 106.2(4) . . ?
O3 C81 H81A 110.5 . . ?
O3 C81 H81B 110.5 . . ?
C80 C81 H81A 110.5 . . ?
C80 C81 H81B 110.5 . . ?
H81A C81 H81B 108.7 . . ?
C83 C82 H82 119.4 . . ?
C83 C82 C87 121.2(5) . . ?
C87 C82 H82 119.4 . . ?
C82 C83 H83 119.9 . . ?
C84 C83 C82 120.3(5) . . ?
C84 C83 H83 119.9 . . ?
C83 C84 H84 120.4 . . ?
C83 C84 C85 119.2(6) . . ?
C85 C84 H84 120.4 . . ?
C84 C85 H85 120.1 . . ?
C86 C85 C84 119.9(5) . . ?
C86 C85 H85 120.1 . . ?
C85 C86 H86 119.4 . . ?
C85 C86 C87 121.2(6) . . ?
C87 C86 H86 119.4 . . ?
C82 C87 C88 120.0(6) . . ?
C86 C87 C82 118.1(6) . . ?
C86 C87 C88 121.7(6) . . ?
C87 C88 H88A 109.5 . . ?
C87 C88 H88B 109.5 . . ?
C87 C88 H88C 109.5 . . ?
H88A C88 H88B 109.5 . . ?
H88A C88 H88C 109.5 . . ?
H88B C88 H88C 109.5 . . ?
C90 C89 C94 120.0 . . ?
C90 C89 C95 117.2(9) . . ?
C94 C89 C95 122.6(9) . . ?
C89 C90 H90 120.0 . . ?
C91 C90 C89 120.0 . . ?
C91 C90 H90 120.0 . . ?
C90 C91 H91 120.0 . . ?
C90 C91 C92 120.0 . . ?
C92 C91 H91 120.0 . . ?
C91 C92 H92 120.0 . . ?
C93 C92 C91 120.0 . . ?
C93 C92 H92 120.0 . . ?
C92 C93 H93 120.0 . . ?
C92 C93 C94 120.0 . . ?
C94 C93 H93 120.0 . . ?
C89 C94 H94 120.0 . . ?
C93 C94 C89 120.0 . . ?
C93 C94 H94 120.0 . . ?
C89 C95 H95A 109.5 . . ?
C89 C95 H95B 109.5 . . ?
C89 C95 H95C 109.5 . . ?
H95A C95 H95B 109.5 . . ?
H95A C95 H95C 109.5 . . ?
H95B C95 H95C 109.5 . . ?
H95D C95A H95E 109.5 . . ?
H95D C95A H95F 109.5 . . ?
H95E C95A H95F 109.5 . . ?
C89A C95A H95D 109.5 . . ?
C89A C95A H95E 109.5 . . ?
C89A C95A H95F 109.5 . . ?
C90A C89A C95A 119.5(9) . . ?
C90A C89A C94A 120.0 . . ?
C94A C89A C95A 120.1(9) . . ?
C89A C90A H90A 120.0 . . ?
C89A C90A C91A 120.0 . . ?
C91A C90A H90A 120.0 . . ?
C90A C91A H91A 120.0 . . ?
C92A C91A C90A 120.0 . . ?
C92A C91A H91A 120.0 . . ?
C91A C92A H92A 120.0 . . ?
C91A C92A C93A 120.0 . . ?
C93A C92A H92A 120.0 . . ?
C92A C93A H93A 120.0 . . ?
C92A C93A C94A 120.0 . . ?
C94A C93A H93A 120.0 . . ?
C89A C94A H94A 120.0 . . ?
C93A C94A C89A 120.0 . . ?
C93A C94A H94A 120.0 . . ?

loop_
_geom_bond_atom_site_label_1
_geom_bond_atom_site_label_2
_geom_bond_distance
_geom_bond_site_symmetry_2
_geom_bond_publ_flag
Dy1 O1 2.170(3) . ?
Dy1 O2 2.168(3) . ?
Dy1 O3 2.414(3) . ?
Dy1 O4 2.422(3) . ?
Dy1 O5 2.360(3) . ?
Dy1 O6 2.293(3) . ?
Dy2 O5 2.312(3) . ?
Dy2 O6 2.342(3) . ?
Dy2 O7 2.092(3) . ?
Dy2 O8 2.105(3) . ?
Dy2 O9 2.426(3) . ?
O1 C11 1.360(5) . ?
O2 C34 1.353(5) . ?
O3 C78 1.455(5) . ?
O3 C81 1.484(5) . ?
O4 C70 1.457(5) . ?
O4 C73 1.467(5) . ?
O5 C19 1.370(5) . ?
O6 C42 1.382(5) . ?
O7 C57 1.352(5) . ?
O8 C65 1.354(5) . ?
O9 C74 1.458(5) . ?
O9 C77 1.479(5) . ?
C1 H1A 0.9800 . ?
C1 H1B 0.9800 . ?
C1 H1C 0.9800 . ?
C1 C4 1.539(6) . ?
C2 H2A 0.9800 . ?
C2 H2B 0.9800 . ?
C2 H2C 0.9800 . ?
C2 C4 1.531(7) . ?
C3 H3A 0.9800 . ?
C3 H3B 0.9800 . ?
C3 H3C 0.9800 . ?
C3 C4 1.544(7) . ?
C4 C5 1.532(7) . ?
C5 C6 1.397(6) . ?
C5 C11 1.421(6) . ?
C6 H6 0.9500 . ?
C6 C7 1.389(6) . ?
C7 C8 1.513(6) . ?
C7 C9 1.389(6) . ?
C8 H8A 0.9800 . ?
C8 H8B 0.9800 . ?
C8 H8C 0.9800 . ?
C9 H9 0.9500 . ?
C9 C10 1.388(6) . ?
C10 C11 1.404(6) . ?
C10 C12 1.508(6) . ?
C12 H12A 0.9900 . ?
C12 H12B 0.9900 . ?
C12 C13 1.528(5) . ?
C13 C14 1.386(6) . ?
C13 C19 1.399(6) . ?
C14 H14 0.9500 . ?
C14 C15 1.390(6) . ?
C15 C16 1.516(6) . ?
C15 C17 1.400(6) . ?
C16 H16A 0.9800 . ?
C16 H16B 0.9800 . ?
C16 H16C 0.9800 . ?
C17 H17 0.9500 . ?
C17 C18 1.398(6) . ?
C18 C19 1.426(5) . ?
C18 C20 1.539(6) . ?
C20 C21 1.541(5) . ?
C20 C22 1.538(6) . ?
C20 C23 1.527(6) . ?
C21 H21A 0.9800 . ?
C21 H21B 0.9800 . ?
C21 H21C 0.9800 . ?
C22 H22A 0.9800 . ?
C22 H22B 0.9800 . ?
C22 H22C 0.9800 . ?
C23 H23A 0.9800 . ?
C23 H23B 0.9800 . ?
C23 H23C 0.9800 . ?
C24 H24A 0.9800 . ?
C24 H24B 0.9800 . ?
C24 H24C 0.9800 . ?
C24 C27 1.542(6) . ?
C25 H25A 0.9800 . ?
C25 H25B 0.9800 . ?
C25 H25C 0.9800 . ?
C25 C27 1.532(6) . ?
C26 H26A 0.9800 . ?
C26 H26B 0.9800 . ?
C26 H26C 0.9800 . ?
C26 C27 1.528(6) . ?
C27 C28 1.546(6) . ?
C28 C29 1.397(6) . ?
C28 C34 1.436(6) . ?
C29 H29 0.9500 . ?
C29 C30 1.388(6) . ?
C30 C31 1.509(6) . ?
C30 C32 1.389(6) . ?
C31 H31A 0.9800 . ?
C31 H31B 0.9800 . ?
C31 H31C 0.9800 . ?
C32 H32 0.9500 . ?
C32 C33 1.384(6) . ?
C33 C34 1.410(6) . ?
C33 C35 1.499(5) . ?
C35 H35A 0.9900 . ?
C35 H35B 0.9900 . ?
C35 C36 1.535(5) . ?
C36 C37 1.393(6) . ?
C36 C42 1.394(6) . ?
C37 H37 0.9500 . ?
C37 C38 1.387(6) . ?
C38 C39 1.515(6) . ?
C38 C40 1.389(6) . ?
C39 H39A 0.9800 . ?
C39 H39B 0.9800 . ?
C39 H39C 0.9800 . ?
C40 H40 0.9500 . ?
C40 C41 1.403(6) . ?
C41 C42 1.426(5) . ?
C41 C43 1.535(6) . ?
C43 C44 1.526(7) . ?
C43 C45 1.531(6) . ?
C43 C46 1.511(6) . ?
C44 H44A 0.9800 . ?
C44 H44B 0.9800 . ?
C44 H44C 0.9800 . ?
C45 H45A 0.9800 . ?
C45 H45B 0.9800 . ?
C45 H45C 0.9800 . ?
C46 H46A 0.9800 . ?
C46 H46B 0.9800 . ?
C46 H46C 0.9800 . ?
C47 H47A 0.9800 . ?
C47 H47B 0.9800 . ?
C47 H47C 0.9800 . ?
C47 C49 1.536(6) . ?
C48 H48A 0.9800 . ?
C48 H48B 0.9800 . ?
C48 H48C 0.9800 . ?
C48 C49 1.532(6) . ?
C49 C50 1.539(6) . ?
C49 C51 1.541(6) . ?
C50 H50A 0.9800 . ?
C50 H50B 0.9800 . ?
C50 H50C 0.9800 . ?
C51 C52 1.395(6) . ?
C51 C57 1.415(6) . ?
C52 H52 0.9500 . ?
C52 C53 1.391(6) . ?
C53 C54 1.508(6) . ?
C53 C55 1.388(6) . ?
C54 H54A 0.9800 . ?
C54 H54B 0.9800 . ?
C54 H54C 0.9800 . ?
C55 H55 0.9500 . ?
C55 C56 1.386(6) . ?
C56 C57 1.425(6) . ?
C56 C58 1.518(6) . ?
C58 H58A 0.9900 . ?
C58 H58B 0.9900 . ?
C58 C59 1.515(6) . ?
C59 C60 1.390(6) . ?
C59 C65 1.419(6) . ?
C60 H60 0.9500 . ?
C60 C61 1.384(6) . ?
C61 C62 1.506(6) . ?
C61 C63 1.388(6) . ?
C62 H62A 0.9800 . ?
C62 H62B 0.9800 . ?
C62 H62C 0.9800 . ?
C63 H63 0.9500 . ?
C63 C64 1.400(6) . ?
C64 C65 1.420(6) . ?
C64 C66 1.541(6) . ?
C66 C67 1.532(6) . ?
C66 C68 1.529(6) . ?
C66 C69 1.555(6) . ?
C67 H67A 0.9800 . ?
C67 H67B 0.9800 . ?
C67 H67C 0.9800 . ?
C68 H68A 0.9800 . ?
C68 H68B 0.9800 . ?
C68 H68C 0.9800 . ?
C69 H69A 0.9800 . ?
C69 H69B 0.9800 . ?
C69 H69C 0.9800 . ?
C70 H70A 0.9900 . ?
C70 H70B 0.9900 . ?
C70 H70C 0.9900 . ?
C70 H70D 0.9900 . ?
C70 C71 1.499(8) . ?
C70 C71A 1.459(17) . ?
C71 H71A 0.9900 . ?
C71 H71B 0.9900 . ?
C71 C72 1.514(13) . ?
C71A H71C 0.9900 . ?
C71A H71D 0.9900 . ?
C71A C72A 1.56(5) . ?
C72 H72A 0.9900 . ?
C72 H72B 0.9900 . ?
C72 C73 1.468(12) . ?
C72A H72C 0.9900 . ?
C72A H72D 0.9900 . ?
C72A C73 1.52(4) . ?
C73 H73A 0.9900 . ?
C73 H73B 0.9900 . ?
C73 H73C 0.9900 . ?
C73 H73D 0.9900 . ?
C74 H74A 0.9900 . ?
C74 H74B 0.9900 . ?
C74 C75 1.502(7) . ?
C75 H75A 0.9900 . ?
C75 H75B 0.9900 . ?
C75 C76 1.523(7) . ?
C76 H76A 0.9900 . ?
C76 H76B 0.9900 . ?
C76 C77 1.514(6) . ?
C77 H77A 0.9900 . ?
C77 H77B 0.9900 . ?
C78 H78A 0.9900 . ?
C78 H78B 0.9900 . ?
C78 C79 1.506(6) . ?
C79 H79A 0.9900 . ?
C79 H79B 0.9900 . ?
C79 C80 1.528(6) . ?
C80 H80A 0.9900 . ?
C80 H80B 0.9900 . ?
C80 C81 1.510(6) . ?
C81 H81A 0.9900 . ?
C81 H81B 0.9900 . ?
C82 H82 0.9500 . ?
C82 C83 1.367(8) . ?
C82 C87 1.380(8) . ?
C83 H83 0.9500 . ?
C83 C84 1.363(8) . ?
C84 H84 0.9500 . ?
C84 C85 1.396(8) . ?
C85 H85 0.9500 . ?
C85 C86 1.358(8) . ?
C86 H86 0.9500 . ?
C86 C87 1.377(8) . ?
C87 C88 1.508(9) . ?
C88 H88A 0.9800 . ?
C88 H88B 0.9800 . ?
C88 H88C 0.9800 . ?
C89 C90 1.3900 . ?
C89 C94 1.3900 . ?
C89 C95 1.510(15) . ?
C90 H90 0.9500 . ?
C90 C91 1.3900 . ?
C91 H91 0.9500 . ?
C91 C92 1.3900 . ?
C92 H92 0.9500 . ?
C92 C93 1.3900 . ?
C93 H93 0.9500 . ?
C93 C94 1.3900 . ?
C94 H94 0.9500 . ?
C95 H95A 0.9800 . ?
C95 H95B 0.9800 . ?
C95 H95C 0.9800 . ?
C95A H95D 0.9800 . ?
C95A H95E 0.9800 . ?
C95A H95F 0.9800 . ?
C95A C89A 1.405(15) . ?
C89A C90A 1.3900 . ?
C89A C94A 1.3900 . ?
C90A H90A 0.9500 . ?
C90A C91A 1.3900 . ?
C91A H91A 0.9500 . ?
C91A C92A 1.3900 . ?
C92A H92A 0.9500 . ?
C92A C93A 1.3900 . ?
C93A H93A 0.9500 . ?
C93A C94A 1.3900 . ?
C94A H94A 0.9500 . ?

loop_
_geom_torsion_atom_site_label_1
_geom_torsion_atom_site_label_2
_geom_torsion_atom_site_label_3
_geom_torsion_atom_site_label_4
_geom_torsion
_geom_torsion_site_symmetry_1
_geom_torsion_site_symmetry_2
_geom_torsion_site_symmetry_3
_geom_torsion_site_symmetry_4
_geom_torsion_publ_flag
Dy1 O1 C11 C5 162.7(6) . . . . ?
Dy1 O1 C11 C10 -17.1(11) . . . . ?
Dy1 O2 C34 C28 167.8(5) . . . . ?
Dy1 O2 C34 C33 -11.9(9) . . . . ?
Dy1 O3 C78 C79 -164.9(3) . . . . ?
Dy1 O3 C81 C80 -174.4(2) . . . . ?
Dy1 O4 C70 C71 -154.1(4) . . . . ?
Dy1 O4 C70 C71A 134.1(14) . . . . ?
Dy1 O4 C73 C72 165.1(10) . . . . ?
Dy1 O4 C73 C72A -158.4(19) . . . . ?
Dy1 O5 C19 C13 74.3(4) . . . . ?
Dy1 O5 C19 C18 -107.1(4) . . . . ?
Dy1 O6 C42 C36 70.9(4) . . . . ?
Dy1 O6 C42 C41 -109.8(4) . . . . ?
Dy2 O5 C19 C13 -60.0(4) . . . . ?
Dy2 O5 C19 C18 118.6(3) . . . . ?
Dy2 O6 C42 C36 -66.0(4) . . . . ?
Dy2 O6 C42 C41 113.3(3) . . . . ?
Dy2 O7 C57 C51 162.5(4) . . . . ?
Dy2 O7 C57 C56 -18.6(7) . . . . ?
Dy2 O8 C65 C59 26.4(7) . . . . ?
Dy2 O8 C65 C64 -153.3(3) . . . . ?
Dy2 O9 C74 C75 -157.8(3) . . . . ?
Dy2 O9 C77 C76 -179.2(3) . . . . ?
O3 C78 C79 C80 -40.1(4) . . . . ?
O4 C70 C71 C72 -32.2(10) . . . . ?
O4 C70 C71A C72A 38(3) . . . . ?
O9 C74 C75 C76 -38.8(5) . . . . ?
C1 C4 C5 C6 -2.8(7) . . . . ?
C1 C4 C5 C11 177.8(5) . . . . ?
C2 C4 C5 C6 116.6(5) . . . . ?
C2 C4 C5 C11 -62.8(6) . . . . ?
C3 C4 C5 C6 -121.2(5) . . . . ?
C3 C4 C5 C11 59.4(6) . . . . ?
C4 C5 C6 C7 179.4(4) . . . . ?
C4 C5 C11 O1 1.5(7) . . . . ?
C4 C5 C11 C10 -178.7(4) . . . . ?
C5 C6 C7 C8 178.6(4) . . . . ?
C5 C6 C7 C9 -0.6(7) . . . . ?
C6 C5 C11 O1 -177.9(4) . . . . ?
C6 C5 C11 C10 1.8(6) . . . . ?
C6 C7 C9 C10 1.5(6) . . . . ?
C7 C9 C10 C11 -0.8(6) . . . . ?
C7 C9 C10 C12 179.1(4) . . . . ?
C8 C7 C9 C10 -177.6(4) . . . . ?
C9 C10 C11 O1 178.8(3) . . . . ?
C9 C10 C11 C5 -0.9(6) . . . . ?
C9 C10 C12 C13 -96.3(4) . . . . ?
C10 C12 C13 C14 57.9(5) . . . . ?
C10 C12 C13 C19 -124.4(4) . . . . ?
C11 C5 C6 C7 -1.1(7) . . . . ?
C11 C10 C12 C13 83.7(5) . . . . ?
C12 C10 C11 O1 -1.1(5) . . . . ?
C12 C10 C11 C5 179.1(4) . . . . ?
C12 C13 C14 C15 176.3(4) . . . . ?
C12 C13 C19 O5 4.9(6) . . . . ?
C12 C13 C19 C18 -173.7(4) . . . . ?
C13 C14 C15 C16 -179.8(4) . . . . ?
C13 C14 C15 C17 -1.4(6) . . . . ?
C14 C13 C19 O5 -177.4(4) . . . . ?
C14 C13 C19 C18 3.9(6) . . . . ?
C14 C15 C17 C18 1.7(6) . . . . ?
C15 C17 C18 C19 0.8(6) . . . . ?
C15 C17 C18 C20 -178.0(4) . . . . ?
C16 C15 C17 C18 -179.9(4) . . . . ?
C17 C18 C19 O5 177.8(4) . . . . ?
C17 C18 C19 C13 -3.6(6) . . . . ?
C17 C18 C20 C21 -0.5(6) . . . . ?
C17 C18 C20 C22 118.4(4) . . . . ?
C17 C18 C20 C23 -119.9(4) . . . . ?
C19 C13 C14 C15 -1.4(6) . . . . ?
C19 C18 C20 C21 -179.2(4) . . . . ?
C19 C18 C20 C22 -60.3(5) . . . . ?
C19 C18 C20 C23 61.4(5) . . . . ?
C20 C18 C19 O5 -3.4(6) . . . . ?
C20 C18 C19 C13 175.1(4) . . . . ?
C24 C27 C28 C29 120.3(4) . . . . ?
C24 C27 C28 C34 -61.7(5) . . . . ?
C25 C27 C28 C29 0.9(5) . . . . ?
C25 C27 C28 C34 178.9(4) . . . . ?
C26 C27 C28 C29 -118.1(4) . . . . ?
C26 C27 C28 C34 60.0(5) . . . . ?
C27 C28 C29 C30 174.8(4) . . . . ?
C27 C28 C34 O2 5.9(6) . . . . ?
C27 C28 C34 C33 -174.5(3) . . . . ?
C28 C29 C30 C31 -179.3(4) . . . . ?
C28 C29 C30 C32 0.4(6) . . . . ?
C29 C28 C34 O2 -176.1(3) . . . . ?
C29 C28 C34 C33 3.6(5) . . . . ?
C29 C30 C32 C33 2.4(6) . . . . ?
C30 C32 C33 C34 -2.1(6) . . . . ?
C30 C32 C33 C35 177.2(4) . . . . ?
C31 C30 C32 C33 -177.9(4) . . . . ?
C32 C33 C34 O2 178.6(3) . . . . ?
C32 C33 C34 C28 -1.0(6) . . . . ?
C32 C33 C35 C36 -92.5(4) . . . . ?
C33 C35 C36 C37 62.7(5) . . . . ?
C33 C35 C36 C42 -119.8(4) . . . . ?
C34 C28 C29 C30 -3.4(6) . . . . ?
C34 C33 C35 C36 86.9(4) . . . . ?
C35 C33 C34 O2 -0.7(5) . . . . ?
C35 C33 C34 C28 179.6(3) . . . . ?
C35 C36 C37 C38 178.4(4) . . . . ?
C35 C36 C42 O6 0.7(6) . . . . ?
C35 C36 C42 C41 -178.6(4) . . . . ?
C36 C37 C38 C39 -179.1(4) . . . . ?
C36 C37 C38 C40 0.2(6) . . . . ?
C37 C36 C42 O6 178.1(4) . . . . ?
C37 C36 C42 C41 -1.2(6) . . . . ?
C37 C38 C40 C41 -1.1(6) . . . . ?
C38 C40 C41 C42 0.8(6) . . . . ?
C38 C40 C41 C43 179.0(4) . . . . ?
C39 C38 C40 C41 178.3(4) . . . . ?
C40 C41 C42 O6 -178.8(4) . . . . ?
C40 C41 C42 C36 0.4(6) . . . . ?
C40 C41 C43 C44 -98.9(5) . . . . ?
C40 C41 C43 C45 17.8(6) . . . . ?
C40 C41 C43 C46 139.2(5) . . . . ?
C42 C36 C37 C38 0.9(6) . . . . ?
C42 C41 C43 C44 79.3(5) . . . . ?
C42 C41 C43 C45 -164.1(4) . . . . ?
C42 C41 C43 C46 -42.7(6) . . . . ?
C43 C41 C42 O6 3.0(6) . . . . ?
C43 C41 C42 C36 -177.8(4) . . . . ?
C47 C49 C51 C52 -118.1(4) . . . . ?
C47 C49 C51 C57 60.0(5) . . . . ?
C48 C49 C51 C52 0.9(6) . . . . ?
C48 C49 C51 C57 179.0(4) . . . . ?
C49 C51 C52 C53 177.4(4) . . . . ?
C49 C51 C57 O7 2.4(6) . . . . ?
C49 C51 C57 C56 -176.4(4) . . . . ?
C50 C49 C51 C52 119.8(4) . . . . ?
C50 C49 C51 C57 -62.1(5) . . . . ?
C51 C52 C53 C54 -179.4(5) . . . . ?
C51 C52 C53 C55 -0.9(7) . . . . ?
C52 C51 C57 O7 -179.4(4) . . . . ?
C52 C51 C57 C56 1.7(6) . . . . ?
C52 C53 C55 C56 1.7(7) . . . . ?
C53 C55 C56 C57 -0.8(7) . . . . ?
C53 C55 C56 C58 -178.3(4) . . . . ?
C54 C53 C55 C56 -179.9(5) . . . . ?
C55 C56 C57 O7 -179.9(4) . . . . ?
C55 C56 C57 C51 -1.0(6) . . . . ?
C55 C56 C58 C59 -81.4(5) . . . . ?
C56 C58 C59 C60 77.5(5) . . . . ?
C56 C58 C59 C65 -104.9(5) . . . . ?
C57 C51 C52 C53 -0.8(7) . . . . ?
C57 C56 C58 C59 101.2(4) . . . . ?
C58 C56 C57 O7 -2.4(6) . . . . ?
C58 C56 C57 C51 176.4(4) . . . . ?
C58 C59 C60 C61 179.5(4) . . . . ?
C58 C59 C65 O8 2.3(6) . . . . ?
C58 C59 C65 C64 -178.0(4) . . . . ?
C59 C60 C61 C62 -179.9(4) . . . . ?
C59 C60 C61 C63 -1.9(7) . . . . ?
C60 C59 C65 O8 179.9(4) . . . . ?
C60 C59 C65 C64 -0.4(6) . . . . ?
C60 C61 C63 C64 0.5(7) . . . . ?
C61 C63 C64 C65 0.8(7) . . . . ?
C61 C63 C64 C66 -177.7(4) . . . . ?
C62 C61 C63 C64 178.6(4) . . . . ?
C63 C64 C65 O8 178.8(4) . . . . ?
C63 C64 C65 C59 -0.9(6) . . . . ?
C63 C64 C66 C67 -2.1(6) . . . . ?
C63 C64 C66 C68 118.1(4) . . . . ?
C63 C64 C66 C69 -121.1(4) . . . . ?
C65 C59 C60 C61 1.8(6) . . . . ?
C65 C64 C66 C67 179.4(4) . . . . ?
C65 C64 C66 C68 -60.3(5) . . . . ?
C65 C64 C66 C69 60.5(5) . . . . ?
C66 C64 C65 O8 -2.7(6) . . . . ?
C66 C64 C65 C59 177.6(4) . . . . ?
C70 O4 C73 C72 -22.5(11) . . . . ?
C70 O4 C73 C72A 14(2) . . . . ?
C70 C71 C72 C73 18.3(15) . . . . ?
C70 C71A C72A C73 -28(4) . . . . ?
C71 C72 C73 O4 2.0(16) . . . . ?
C71A C72A C73 O4 10(4) . . . . ?
C73 O4 C70 C71 34.3(5) . . . . ?
C73 O4 C70 C71A -37.6(14) . . . . ?
C74 O9 C77 C76 -1.6(5) . . . . ?
C74 C75 C76 C77 37.4(6) . . . . ?
C75 C76 C77 O9 -22.4(5) . . . . ?
C77 O9 C74 C75 25.5(5) . . . . ?
C78 O3 C81 C80 -7.7(5) . . . . ?
C78 C79 C80 C81 34.9(5) . . . . ?
C79 C80 C81 O3 -17.4(5) . . . . ?
C81 O3 C78 C79 30.2(4) . . . . ?
C82 C83 C84 C85 -0.2(8) . . . . ?
C83 C82 C87 C86 1.8(8) . . . . ?
C83 C82 C87 C88 -174.5(6) . . . . ?
C83 C84 C85 C86 0.2(8) . . . . ?
C84 C85 C86 C87 0.8(9) . . . . ?
C85 C86 C87 C82 -1.8(9) . . . . ?
C85 C86 C87 C88 174.4(6) . . . . ?
C87 C82 C83 C84 -0.8(8) . . . . ?
C89 C90 C91 C92 0.0 . . . . ?
C90 C89 C94 C93 0.0 . . . . ?
C90 C91 C92 C93 0.0 . . . . ?
C91 C92 C93 C94 0.0 . . . . ?
C92 C93 C94 C89 0.0 . . . . ?
C94 C89 C90 C91 0.0 . . . . ?
C95 C89 C90 C91 -175.8(14) . . . . ?
C95 C89 C94 C93 175.6(15) . . . . ?
C95A C89A C90A C91A 172.6(11) . . . . ?
C95A C89A C94A C93A -172.5(11) . . . . ?
C89A C90A C91A C92A 0.0 . . . . ?
C90A C89A C94A C93A 0.0 . . . . ?
C90A C91A C92A C93A 0.0 . . . . ?
C91A C92A C93A C94A 0.0 . . . . ?
C92A C93A C94A C89A 0.0 . . . . ?
C94A C89A C90A C91A 0.0 . . . . ?
